data_4134822
loop_
_publ_author_name
'Assefa, Mikiyas K.'
'Wu, Guang'
'Hayton, Trevor W.'

_publ_section_title
;
 Uranyl oxo silylation promoted by silsesquioxane coordination.
;
_journal_name_full 'Journal of the American Chemical Society'
_journal_paper_doi 10.1021/jacs.0c00990
_journal_year 2020
_chemical_formula_moiety 'C92 H169 N2 O31 Si14 U3, 3(C2 N), C4 O'
_chemical_formula_sum 'C102 H189 N5 O32 Si14 U3'
_chemical_formula_weight 3104.92
_space_group_crystal_system monoclinic
_space_group_IT_number 14
_space_group_name_Hall '-P 2ybc'
_space_group_name_H-M_alt 'P 1 21/c 1'
_atom_sites_solution_hydrogens geom
_audit_creation_date 2020-03-06
_audit_creation_method
;
Olex2 1.3
(compiled 2019.09.11 svn.r3662 for OlexSys, GUI svn.r5938)
;
_cell_angle_alpha 90
_cell_angle_beta 92.053(3)
_cell_angle_gamma 90
_cell_formula_units_Z 4
_cell_length_a 19.266(4)
_cell_length_b 31.423(6)
_cell_length_c 24.877(5)
_cell_measurement_reflns_used 319
_cell_measurement_temperature 100(2)
_cell_measurement_theta_max 17.2
_cell_measurement_theta_min 1.095
_cell_volume 15051(5)
_computing_molecular_graphics 'Olex2 1.3 (Dolomanov et al., 2009)'
_computing_publication_material 'Olex2 1.3 (Dolomanov et al., 2009)'
_computing_structure_refinement 'XL n/a (Sheldrick, 2008)'
_diffrn_ambient_temperature 100.19
_diffrn_measured_fraction_theta_full 0.984
_diffrn_measured_fraction_theta_max 0.984
_diffrn_measurement_device_type 'Bruker Kappa Apex II'
_diffrn_measurement_method 'Omega Scan'
_diffrn_radiation_type MoK\a
_diffrn_radiation_wavelength 0.71073
_diffrn_reflns_av_R_equivalents 0.1068
_diffrn_reflns_av_unetI/netI 0.1743
_diffrn_reflns_Laue_measured_fraction_full 0.984
_diffrn_reflns_Laue_measured_fraction_max 0.984
_diffrn_reflns_limit_h_max 22
_diffrn_reflns_limit_h_min -22
_diffrn_reflns_limit_k_max 36
_diffrn_reflns_limit_k_min -20
_diffrn_reflns_limit_l_max 21
_diffrn_reflns_limit_l_min -29
_diffrn_reflns_number 55747
_diffrn_reflns_point_group_measured_fraction_full 0.984
_diffrn_reflns_point_group_measured_fraction_max 0.984
_diffrn_reflns_theta_full 24.654
_diffrn_reflns_theta_max 24.654
_diffrn_reflns_theta_min 1.058
_exptl_absorpt_coefficient_mu 3.393
_exptl_absorpt_correction_T_max 0.7451
_exptl_absorpt_correction_T_min 0.5104
_exptl_absorpt_correction_type multi-scan
_exptl_absorpt_process_details sadabs
_exptl_crystal_colour Yellow
_exptl_crystal_density_diffrn 1.370
_exptl_crystal_description Rod
_exptl_crystal_F_000 6256
_exptl_crystal_size_max 0.25
_exptl_crystal_size_mid 0.15
_exptl_crystal_size_min 0.1
_refine_diff_density_max 3.010
_refine_diff_density_min -2.911
_refine_diff_density_rms 0.227
_refine_ls_extinction_method none
_refine_ls_goodness_of_fit_ref 1.009
_refine_ls_hydrogen_treatment constr
_refine_ls_matrix_type full
_refine_ls_number_parameters 867
_refine_ls_number_reflns 25090
_refine_ls_number_restraints 263
_refine_ls_restrained_S_all 1.006
_refine_ls_R_factor_all 0.1831
_refine_ls_R_factor_gt 0.0943
_refine_ls_shift/su_max 0.000
_refine_ls_shift/su_mean 0.000
_refine_ls_structure_factor_coef Fsqd
_refine_ls_weighting_details 'w=1/[\s^2^(Fo^2^)+(0.1252P)^2^+245.4089P] where P=(Fo^2^+2Fc^2^)/3'
_refine_ls_weighting_scheme calc
_refine_ls_wR_factor_gt 0.2271
_refine_ls_wR_factor_ref 0.2844
_reflns_Friedel_coverage 0.000
_reflns_number_gt 12484
_reflns_number_total 25090
_reflns_threshold_expression 'I > 2\s(I)'
_cod_data_source_file ja0c00990_si_002.cif
_cod_data_source_block complex_2
_cod_database_code 4134822
_shelx_shelxl_version_number 2014/7
_shelx_space_group_comment
;
The symmetry employed for this shelxl refinement is uniquely defined
by the following loop, which should always be used as a source of
symmetry information in preference to the above space-group names.
They are only intended as comments.
;
_olex2_refinement_description
;
1. Fixed Uiso
 At 1.2 times of:
  All C(H) groups, All C(H,H) groups
 At 1.5 times of:
  All C(H,H,H) groups
2. Restrained distances
 C95-C96
 1.5 with sigma of 0.01
 O32-C96
 1.4 with sigma of 0.01
 C95-O32
 2.4 with sigma of 0.01
 C96-C97
 2.4 with sigma of 0.01
 C31-C33 \\sim C19-C21 \\sim C32-C34 \\sim C20-C22 \\sim C33-C35 \\sim C21-C23
 with sigma of 0.01
 C34-C36 \\sim C22-C24 \\sim C35-C31 \\sim C23-C19 \\sim C36-C32 \\sim C24-C20
 with sigma of 0.01
 C31-C32 \\sim C19-C20 \\sim C32-C33 \\sim C20-C21 \\sim C33-C34 \\sim C21-C22
 with sigma of 0.01
 C34-C35 \\sim C22-C23 \\sim C35-C36 \\sim C23-C24 \\sim C36-C31 \\sim C24-C19
 with sigma of 0.01
 C31-C33 \\sim C32-C34 \\sim C33-C35 \\sim C34-C36 \\sim C35-C31 \\sim C36-C32
 with sigma of 0.01
 C31-C32 \\sim C32-C33 \\sim C33-C34 \\sim C34-C35 \\sim C35-C36 \\sim C36-C31
 with sigma of 0.01
 C61-C63 \\sim C62-C64 \\sim C63-C65 \\sim C64-C66 \\sim C65-C61 \\sim C66-C62
 with sigma of 0.01
 C61-C62 \\sim C62-C63 \\sim C63-C64 \\sim C64-C65 \\sim C65-C66 \\sim C66-C61
 with sigma of 0.01
 C79-C80 \\sim C80-C81 \\sim C81-C82 \\sim C82-C83 \\sim C83-C84 \\sim C84-C79
 with sigma of 0.01
 C79-C81 \\sim C80-C82 \\sim C81-C83 \\sim C82-C84 \\sim C83-C79 \\sim C84-C80
 with sigma of 0.01
 C25-C26 \\sim C26-C27 \\sim C27-C28 \\sim C28-C29 \\sim C29-C30 \\sim C30-C25
 with sigma of 0.01
 C25-C27 \\sim C26-C28 \\sim C27-C29 \\sim C28-C30 \\sim C29-C25 \\sim C30-C26
 with sigma of 0.01
 C25-C28 \\sim C26-C29 \\sim C27-C30
 with sigma of 0.01
 C85-N1 \\sim C99-N2 \\sim C101-N3 \\sim C87-N5 \\sim C103-N4
 with sigma of 0.01
 C86-N1 \\sim C100-N2 \\sim C102-N3 \\sim C88-N5 \\sim C104-N4
 with sigma of 0.01
 C85-C86 \\sim C99-C100 \\sim C101-C102 \\sim C87-C88 \\sim C103-C104
 with sigma of 0.01
 C96-O32 \\sim C97-O32
 with sigma of 0.01
 C95-C96 \\sim C97-C98
 with sigma of 0.01
 C95-O32 \\sim C98-O32
 with sigma of 0.01
 C95-C97 \\sim C96-C98
 with sigma of 0.01
3. Uiso/Uaniso restraints and constraints
Uanis(C31) = Uanis(C61)
Uanis(C73) = Uanis(C74) = Uanis(C75) = Uanis(C76) = Uanis(C77) = Uanis(C78)
Uanis(C49) = Uanis(C50) = Uanis(C51) = Uanis(C52) = Uanis(C53) = Uanis(C54) =
Uanis(C79)
Uanis(C43) = Uanis(C44) = Uanis(C45) = Uanis(C46) = Uanis(C47) = Uanis(C48)
Uanis(C103) = Uanis(C104)
Uanis(C85) = Uanis(C86)
Uanis(Si13) = Uanis(Si12)
Uanis(C91) = Uanis(C92) = Uanis(C93) = Uanis(C94) = Uanis(C2)
Uanis(O21) = Uanis(O31) = Uanis(O32)
Uanis(O3) = Uanis(O4)
Uanis(C79) = Uanis(C80) = Uanis(C81) = Uanis(C82) = Uanis(C83) = Uanis(C84)
Uanis(O7) = Uanis(O8) = Uanis(O13) = Uanis(O30) = Uanis(O20) = Uanis(O14) =
Uanis(O9) = Uanis(O23)
Uiso(C95) = Uiso(C96) = Uiso(C97) = Uiso(C98)
Uanis(C13) = Uanis(C14) = Uanis(C15) = Uanis(C16) = Uanis(C17) = Uanis(C18)
Uanis(C19) = Uanis(C20) = Uanis(C21) = Uanis(C22) = Uanis(C23) = Uanis(C24)
Uanis(C31) = Uanis(C32) = Uanis(C33) = Uanis(C34) = Uanis(C35) = Uanis(C36)
Uanis(C61) = Uanis(C62) = Uanis(C63) = Uanis(C64) = Uanis(C65) = Uanis(C66)
Uanis(C25) = Uanis(C26) = Uanis(C27) = Uanis(C28) = Uanis(C29) = Uanis(C30)
Uanis(C55) = Uanis(C56) = Uanis(C57) = Uanis(C58) = Uanis(C59) = Uanis(C60)
Uanis(C1) = Uanis(C2) = Uanis(C3) = Uanis(C4) = Uanis(C5) = Uanis(C6)
Uanis(C7) = Uanis(C8) = Uanis(C9) = Uanis(C10) = Uanis(C11) = Uanis(C12)
4.a Ternary CH refined with riding coordinates:
 C1(H1), C7(H7), C13(H13), C19(H19), C25(H25), C31(H31), C37(H37), C43(H43),
 C49(H49), C60(H60), C61(H61), C67(H67), C73(H73)
4.b Secondary CH2 refined with riding coordinates:
 C2(H2A,H2B), C3(H3A,H3B), C4(H4A,H4B), C5(H5A,H5B), C6(H6A,H6B), C8(H8A,H8B),
 C9(H9A,H9B), C10(H10A,H10B), C11(H11A,H11B), C12(H12A,H12B), C14(H14A,H14B),
 C15(H15A,H15B), C16(H16A,H16B), C17(H17A,H17B), C18(H18A,H18B), C20(H20A,H20B),
  C21(H21A,H21B), C22(H22A,H22B), C23(H23A,H23B), C24(H24A,H24B), C26(H26A,
 H26B), C27(H27A,H27B), C28(H28A,H28B), C29(H29A,H29B), C30(H30A,H30B),
 C32(H32A,H32B), C33(H33A,H33B), C34(H34A,H34B), C35(H35A,H35B), C36(H36A,H36B),
  C38(H38A,H38B), C39(H39A,H39B), C40(H40A,H40B), C41(H41A,H41B), C42(H42A,
 H42B), C44(H44A,H44B), C45(H45A,H45B), C46(H46A,H46B), C47(H47A,H47B),
 C48(H48A,H48B), C50(H50A,H50B), C51(H51A,H51B), C52(H52A,H52B), C53(H53A,H53B),
  C54(H54A,H54B), C55(H55A,H55B), C56(H56A,H56B), C57(H57A,H57B), C58(H58A,
 H58B), C59(H59A,H59B), C62(H62A,H62B), C63(H63A,H63B), C64(H64A,H64B),
 C65(H65A,H65B), C66(H66A,H66B), C68(H68A,H68B), C69(H69A,H69B), C70(H70A,H70B),
  C71(H71A,H71B), C72(H72A,H72B), C74(H74A,H74B), C75(H75A,H75B), C76(H76A,
 H76B), C77(H77A,H77B), C78(H78A,H78B), C80(H80A,H80B), C81(H81A,H81B),
 C82(H82A,H82B), C83(H83A,H83B), C84(H84A,H84B), C92(H92A,H92B), C93(H93A,H93B)
4.c Idealised Me refined as rotating group:
 C85(H85A,H85B,H85C), C91(H91A,H91B,H91C), C94(H94A,H94B,H94C), C103(H10C,H10D,
 H10E)
;
_smtbx_masks_void_probe_radius 0.2
_smtbx_masks_void_truncation_radius 0.2
_olex2_submission_special_instructions 'No special instructions were received'

loop_
_space_group_symop_operation_xyz
'x, y, z'
'-x, y+1/2, -z+1/2'
'-x, -y, -z'
'x, -y-1/2, z-1/2'

loop_
_atom_site_label
_atom_site_type_symbol
_atom_site_fract_x
_atom_site_fract_y
_atom_site_fract_z
_atom_site_U_iso_or_equiv
_atom_site_adp_type
_atom_site_occupancy
_atom_site_site_symmetry_order
_atom_site_calc_flag
_atom_site_refinement_flags_posn
_atom_site_refinement_flags_adp
_atom_site_refinement_flags_occupancy
_atom_site_disorder_assembly
_atom_site_disorder_group
C1 C 0.7626(13) 0.4977(9) 0.2300(11) 0.079(3) Uani 1 1 d . . . . .
H1 H 0.7655 0.4911 0.1909 0.095 Uiso 1 1 calc R U . . .
C2 C 0.6890(13) 0.5108(9) 0.2408(10) 0.079(3) Uani 1 1 d . . . . .
H2A H 0.6850 0.5178 0.2794 0.095 Uiso 1 1 calc R U . . .
H2B H 0.6568 0.4870 0.2321 0.095 Uiso 1 1 calc R U . . .
C3 C 0.6691(13) 0.5505(8) 0.2057(10) 0.079(3) Uani 1 1 d . . . . .
H3A H 0.6712 0.5431 0.1671 0.095 Uiso 1 1 calc R U . . .
H3B H 0.6211 0.5595 0.2128 0.095 Uiso 1 1 calc R U . . .
C4 C 0.7193(13) 0.5865(9) 0.2191(10) 0.079(3) Uani 1 1 d . . . . .
H4A H 0.7065 0.6117 0.1969 0.095 Uiso 1 1 calc R U . . .
H4B H 0.7153 0.5945 0.2573 0.095 Uiso 1 1 calc R U . . .
C5 C 0.7925(13) 0.5745(9) 0.2092(10) 0.079(3) Uani 1 1 d . . . . .
H5A H 0.8240 0.5984 0.2189 0.095 Uiso 1 1 calc R U . . .
H5B H 0.7977 0.5679 0.1706 0.095 Uiso 1 1 calc R U . . .
C6 C 0.8111(13) 0.5355(8) 0.2435(10) 0.079(3) Uani 1 1 d . . . . .
H6A H 0.8077 0.5429 0.2820 0.095 Uiso 1 1 calc R U . . .
H6B H 0.8597 0.5271 0.2373 0.095 Uiso 1 1 calc R U . . .
C7 C 1.0153(15) 0.4396(11) 0.2813(15) 0.117(5) Uani 1 1 d . . . . .
H7 H 1.0523 0.4211 0.2981 0.140 Uiso 1 1 calc R U . . .
C8 C 1.0157(15) 0.4811(10) 0.3148(15) 0.117(5) Uani 1 1 d . . . . .
H8A H 1.0079 0.4737 0.3528 0.140 Uiso 1 1 calc R U . . .
H8B H 0.9764 0.4991 0.3019 0.140 Uiso 1 1 calc R U . . .
C9 C 1.0856(15) 0.5081(11) 0.3123(15) 0.117(5) Uani 1 1 d . . . . .
H9A H 1.0795 0.5358 0.3306 0.140 Uiso 1 1 calc R U . . .
H9B H 1.1239 0.4926 0.3314 0.140 Uiso 1 1 calc R U . . .
C10 C 1.1041(16) 0.5156(10) 0.2554(14) 0.117(5) Uani 1 1 d . . . . .
H10A H 1.1503 0.5294 0.2547 0.140 Uiso 1 1 calc R U . . .
H10B H 1.0697 0.5352 0.2382 0.140 Uiso 1 1 calc R U . . .
C11 C 1.1056(15) 0.4727(10) 0.2222(15) 0.117(5) Uani 1 1 d . . . . .
H11A H 1.1446 0.4549 0.2361 0.140 Uiso 1 1 calc R U . . .
H11B H 1.1141 0.4794 0.1840 0.140 Uiso 1 1 calc R U . . .
C12 C 1.0357(15) 0.4467(11) 0.2253(15) 0.117(5) Uani 1 1 d . . . . .
H12A H 0.9981 0.4623 0.2056 0.140 Uiso 1 1 calc R U . . .
H12B H 1.0414 0.4188 0.2075 0.140 Uiso 1 1 calc R U . . .
C13 C 0.9459(13) 0.2996(11) 0.1852(10) 0.097(5) Uani 1 1 d . . . . .
H13 H 0.9841 0.2855 0.2068 0.117 Uiso 1 1 calc R U . . .
C14 C 0.9786(13) 0.3271(11) 0.1423(9) 0.097(5) Uani 1 1 d . . . . .
H14A H 0.9416 0.3380 0.1173 0.117 Uiso 1 1 calc R U . . .
H14B H 1.0018 0.3519 0.1598 0.117 Uiso 1 1 calc R U . . .
C15 C 1.0310(13) 0.3028(10) 0.1107(10) 0.097(5) Uani 1 1 d . . . . .
H15A H 1.0655 0.2882 0.1347 0.117 Uiso 1 1 calc R U . . .
H15B H 1.0554 0.3215 0.0855 0.117 Uiso 1 1 calc R U . . .
C16 C 0.9808(13) 0.2692(10) 0.0789(10) 0.097(5) Uani 1 1 d . . . . .
H16A H 0.9438 0.2850 0.0588 0.117 Uiso 1 1 calc R U . . .
H16B H 1.0082 0.2535 0.0525 0.117 Uiso 1 1 calc R U . . .
C17 C 0.9473(13) 0.2371(11) 0.1166(10) 0.097(5) Uani 1 1 d . . . . .
H17A H 0.9834 0.2211 0.1374 0.117 Uiso 1 1 calc R U . . .
H17B H 0.9181 0.2167 0.0957 0.117 Uiso 1 1 calc R U . . .
C18 C 0.9015(13) 0.2639(11) 0.1554(10) 0.097(5) Uani 1 1 d . . . . .
H18A H 0.8815 0.2447 0.1824 0.117 Uiso 1 1 calc R U . . .
H18B H 0.8627 0.2772 0.1345 0.117 Uiso 1 1 calc R U . . .
C19 C 0.9468(12) 0.2516(6) 0.3569(7) 0.093(4) Uani 1 1 d D . . . .
H19 H 0.9872 0.2711 0.3525 0.112 Uiso 1 1 calc R U . . .
C20 C 0.9502(11) 0.2368(7) 0.4143(7) 0.093(4) Uani 1 1 d D . . . .
H20A H 0.9106 0.2177 0.4206 0.112 Uiso 1 1 calc R U . . .
H20B H 0.9464 0.2617 0.4384 0.112 Uiso 1 1 calc R U . . .
C21 C 1.0170(11) 0.2138(7) 0.4273(6) 0.093(4) Uani 1 1 d D . . . .
H21A H 1.0166 0.2030 0.4647 0.112 Uiso 1 1 calc R U . . .
H21B H 1.0565 0.2337 0.4247 0.112 Uiso 1 1 calc R U . . .
C22 C 1.0263(12) 0.1771(6) 0.3894(7) 0.093(4) Uani 1 1 d D . . . .
H22A H 1.0715 0.1631 0.3976 0.112 Uiso 1 1 calc R U . . .
H22B H 0.9890 0.1559 0.3942 0.112 Uiso 1 1 calc R U . . .
C23 C 1.0240(11) 0.1925(7) 0.3321(6) 0.093(4) Uani 1 1 d D . . . .
H23A H 1.0290 0.1680 0.3076 0.112 Uiso 1 1 calc R U . . .
H23B H 1.0632 0.2122 0.3267 0.112 Uiso 1 1 calc R U . . .
C24 C 0.9565(11) 0.2149(7) 0.3191(6) 0.093(4) Uani 1 1 d D . . . .
H24A H 0.9175 0.1947 0.3220 0.112 Uiso 1 1 calc R U . . .
H24B H 0.9564 0.2256 0.2816 0.112 Uiso 1 1 calc R U . . .
C25 C 0.7564(13) 0.4100(8) 0.1296(6) 0.108(5) Uani 1 1 d D . . . .
H25 H 0.7903 0.4334 0.1380 0.130 Uiso 1 1 calc R U . . .
C26 C 0.7822(13) 0.3884(7) 0.0805(7) 0.108(5) Uani 1 1 d D . . . .
H26A H 0.7497 0.3654 0.0692 0.130 Uiso 1 1 calc R U . . .
H26B H 0.8282 0.3755 0.0889 0.130 Uiso 1 1 calc R U . . .
C27 C 0.7883(11) 0.4200(8) 0.0353(7) 0.108(5) Uani 1 1 d D . . . .
H27A H 0.8228 0.4421 0.0457 0.130 Uiso 1 1 calc R U . . .
H27B H 0.8045 0.4053 0.0029 0.130 Uiso 1 1 calc R U . . .
C28 C 0.7189(12) 0.4404(8) 0.0230(6) 0.108(5) Uani 1 1 d D . . . .
H28A H 0.7233 0.4614 -0.0064 0.130 Uiso 1 1 calc R U . . .
H28B H 0.6851 0.4185 0.0109 0.130 Uiso 1 1 calc R U . . .
C29 C 0.6933(13) 0.4623(7) 0.0719(7) 0.108(5) Uani 1 1 d D . . . .
H29A H 0.6471 0.4749 0.0636 0.130 Uiso 1 1 calc R U . . .
H29B H 0.7255 0.4857 0.0824 0.130 Uiso 1 1 calc R U . . .
C30 C 0.6884(12) 0.4316(8) 0.1178(7) 0.108(5) Uani 1 1 d D . . . .
H30A H 0.6739 0.4471 0.1503 0.130 Uiso 1 1 calc R U . . .
H30B H 0.6525 0.4099 0.1088 0.130 Uiso 1 1 calc R U . . .
C31 C 0.9351(13) 0.3799(11) 0.4552(8) 0.187(6) Uani 1 1 d D . . . .
H31 H 0.9421 0.4112 0.4606 0.225 Uiso 1 1 calc R U . . .
C32 C 0.9032(11) 0.3642(12) 0.5055(9) 0.187(6) Uani 1 1 d D . . . .
H32A H 0.8973 0.3329 0.5035 0.225 Uiso 1 1 calc R U . . .
H32B H 0.8568 0.3772 0.5090 0.225 Uiso 1 1 calc R U . . .
C33 C 0.9487(13) 0.3754(12) 0.5540(8) 0.187(6) Uani 1 1 d D . . . .
H33A H 0.9521 0.4067 0.5574 0.225 Uiso 1 1 calc R U . . .
H33B H 0.9279 0.3641 0.5869 0.225 Uiso 1 1 calc R U . . .
C34 C 1.0201(13) 0.3569(11) 0.5487(8) 0.187(6) Uani 1 1 d D . . . .
H34A H 1.0499 0.3654 0.5801 0.225 Uiso 1 1 calc R U . . .
H34B H 1.0171 0.3255 0.5482 0.225 Uiso 1 1 calc R U . . .
C35 C 1.0522(11) 0.3721(12) 0.4981(9) 0.187(6) Uani 1 1 d D . . . .
H35A H 1.0981 0.3584 0.4946 0.225 Uiso 1 1 calc R U . . .
H35B H 1.0595 0.4032 0.5001 0.225 Uiso 1 1 calc R U . . .
C36 C 1.0067(13) 0.3617(12) 0.4497(8) 0.187(6) Uani 1 1 d D . . . .
H36A H 1.0035 0.3304 0.4455 0.225 Uiso 1 1 calc R U . . .
H36B H 1.0277 0.3734 0.4171 0.225 Uiso 1 1 calc R U . . .
C37 C 0.7049(11) 0.4583(7) 0.4323(6) 0.047(6) Uani 1 1 d . . . . .
H37 H 0.7419 0.4790 0.4441 0.057 Uiso 1 1 calc R U . . .
C38 C 0.6849(12) 0.4323(7) 0.4820(8) 0.061(6) Uani 1 1 d . . . . .
H38A H 0.6503 0.4105 0.4706 0.073 Uiso 1 1 calc R U . . .
H38B H 0.7266 0.4173 0.4965 0.073 Uiso 1 1 calc R U . . .
C39 C 0.6554(12) 0.4589(7) 0.5257(9) 0.061(7) Uani 1 1 d . . . . .
H39A H 0.6914 0.4785 0.5408 0.073 Uiso 1 1 calc R U . . .
H39B H 0.6396 0.4404 0.5551 0.073 Uiso 1 1 calc R U . . .
C40 C 0.5921(15) 0.4853(8) 0.5009(10) 0.080(8) Uani 1 1 d . . . . .
H40A H 0.5546 0.4654 0.4897 0.096 Uiso 1 1 calc R U . . .
H40B H 0.5739 0.5041 0.5291 0.096 Uiso 1 1 calc R U . . .
C41 C 0.6099(13) 0.5113(7) 0.4549(8) 0.062(7) Uani 1 1 d . . . . .
H41A H 0.6437 0.5334 0.4667 0.074 Uiso 1 1 calc R U . . .
H41B H 0.5676 0.5258 0.4405 0.074 Uiso 1 1 calc R U . . .
C42 C 0.6412(10) 0.4842(7) 0.4104(8) 0.054(6) Uani 1 1 d . . . . .
H42A H 0.6557 0.5030 0.3809 0.064 Uiso 1 1 calc R U . . .
H42B H 0.6054 0.4644 0.3955 0.064 Uiso 1 1 calc R U . . .
C43 C 0.4764(12) 0.3235(8) 0.4171(9) 0.063(3) Uani 1 1 d . . . . .
H43 H 0.4872 0.2977 0.4394 0.075 Uiso 1 1 calc R U . . .
C44 C 0.3981(12) 0.3281(8) 0.4179(9) 0.063(3) Uani 1 1 d . . . . .
H44A H 0.3759 0.3011 0.4061 0.075 Uiso 1 1 calc R U . . .
H44B H 0.3828 0.3508 0.3925 0.075 Uiso 1 1 calc R U . . .
C45 C 0.3750(13) 0.3393(7) 0.4747(8) 0.063(3) Uani 1 1 d . . . . .
H45A H 0.3245 0.3451 0.4732 0.075 Uiso 1 1 calc R U . . .
H45B H 0.3834 0.3144 0.4985 0.075 Uiso 1 1 calc R U . . .
C46 C 0.4123(12) 0.3771(7) 0.4983(9) 0.063(3) Uani 1 1 d . . . . .
H46A H 0.3977 0.3820 0.5355 0.075 Uiso 1 1 calc R U . . .
H46B H 0.4011 0.4028 0.4767 0.075 Uiso 1 1 calc R U . . .
C47 C 0.4891(12) 0.3683(7) 0.4981(9) 0.063(3) Uani 1 1 d . . . . .
H47A H 0.5140 0.3932 0.5137 0.075 Uiso 1 1 calc R U . . .
H47B H 0.4993 0.3436 0.5219 0.075 Uiso 1 1 calc R U . . .
C48 C 0.5179(13) 0.3591(7) 0.4439(9) 0.063(3) Uani 1 1 d . . . . .
H48A H 0.5673 0.3506 0.4482 0.075 Uiso 1 1 calc R U . . .
H48B H 0.5151 0.3850 0.4212 0.075 Uiso 1 1 calc R U . . .
C49 C 0.4302(18) 0.1814(9) 0.3286(12) 0.105(3) Uani 1 1 d . . . . .
H49 H 0.4003 0.1615 0.3067 0.126 Uiso 1 1 calc R U . . .
C50 C 0.3937(18) 0.1882(9) 0.3831(12) 0.105(3) Uani 1 1 d . . . . .
H50A H 0.3452 0.1977 0.3760 0.126 Uiso 1 1 calc R U . . .
H50B H 0.4184 0.2105 0.4044 0.126 Uiso 1 1 calc R U . . .
C51 C 0.3942(17) 0.1454(9) 0.4152(12) 0.105(3) Uani 1 1 d . . . . .
H51A H 0.3811 0.1514 0.4526 0.126 Uiso 1 1 calc R U . . .
H51B H 0.3585 0.1263 0.3989 0.126 Uiso 1 1 calc R U . . .
C52 C 0.4612(17) 0.1234(9) 0.4167(12) 0.105(3) Uani 1 1 d . . . . .
H52A H 0.4934 0.1393 0.4412 0.126 Uiso 1 1 calc R U . . .
H52B H 0.4545 0.0949 0.4328 0.126 Uiso 1 1 calc R U . . .
C53 C 0.4955(18) 0.1175(9) 0.3655(12) 0.105(3) Uani 1 1 d . . . . .
H53A H 0.4688 0.0970 0.3427 0.126 Uiso 1 1 calc R U . . .
H53B H 0.5428 0.1059 0.3722 0.126 Uiso 1 1 calc R U . . .
C54 C 0.4996(17) 0.1604(9) 0.3366(12) 0.105(3) Uani 1 1 d . . . . .
H54A H 0.5309 0.1795 0.3578 0.126 Uiso 1 1 calc R U . . .
H54B H 0.5201 0.1560 0.3011 0.126 Uiso 1 1 calc R U . . .
C55 C 0.5379(15) 0.1417(8) 0.1700(10) 0.082(4) Uani 1 1 d . . . . .
H55A H 0.5777 0.1546 0.1519 0.098 Uiso 1 1 calc R U . . .
H55B H 0.5458 0.1452 0.2093 0.098 Uiso 1 1 calc R U . . .
C56 C 0.5342(15) 0.0935(8) 0.1563(9) 0.082(4) Uani 1 1 d . . . . .
H56A H 0.5325 0.0899 0.1168 0.098 Uiso 1 1 calc R U . . .
H56B H 0.5766 0.0792 0.1709 0.098 Uiso 1 1 calc R U . . .
C57 C 0.4720(15) 0.0729(8) 0.1791(9) 0.082(4) Uani 1 1 d . . . . .
H57A H 0.4701 0.0427 0.1679 0.098 Uiso 1 1 calc R U . . .
H57B H 0.4762 0.0738 0.2189 0.098 Uiso 1 1 calc R U . . .
C58 C 0.4065(16) 0.0944(8) 0.1611(10) 0.082(4) Uani 1 1 d . . . . .
H58A H 0.3670 0.0811 0.1792 0.098 Uiso 1 1 calc R U . . .
H58B H 0.3991 0.0903 0.1218 0.098 Uiso 1 1 calc R U . . .
C59 C 0.4075(16) 0.1413(8) 0.1732(10) 0.082(4) Uani 1 1 d . . . . .
H59A H 0.4071 0.1451 0.2127 0.098 Uiso 1 1 calc R U . . .
H59B H 0.3644 0.1542 0.1576 0.098 Uiso 1 1 calc R U . . .
C60 C 0.4697(16) 0.1652(8) 0.1518(10) 0.082(4) Uani 1 1 d . . . . .
H60 H 0.4660 0.1633 0.1117 0.098 Uiso 1 1 calc R U . . .
C61 C 0.2804(17) 0.2771(12) 0.0815(9) 0.187(6) Uani 1 1 d D . . . .
H61 H 0.2484 0.3021 0.0833 0.225 Uiso 1 1 calc R U . . .
C62 C 0.2382(16) 0.2383(12) 0.0876(9) 0.187(6) Uani 1 1 d D . . . .
H62A H 0.2184 0.2377 0.1237 0.225 Uiso 1 1 calc R U . . .
H62B H 0.2677 0.2128 0.0838 0.225 Uiso 1 1 calc R U . . .
C63 C 0.1816(14) 0.2380(13) 0.0457(10) 0.187(6) Uani 1 1 d D . . . .
H63A H 0.1524 0.2124 0.0498 0.225 Uiso 1 1 calc R U . . .
H63B H 0.1519 0.2634 0.0496 0.225 Uiso 1 1 calc R U . . .
C64 C 0.2123(16) 0.2379(11) -0.0077(9) 0.187(6) Uani 1 1 d D . . . .
H64A H 0.1750 0.2370 -0.0361 0.225 Uiso 1 1 calc R U . . .
H64B H 0.2418 0.2124 -0.0115 0.225 Uiso 1 1 calc R U . . .
C65 C 0.2545(16) 0.2766(12) -0.0139(10) 0.187(6) Uani 1 1 d D . . . .
H65A H 0.2250 0.3022 -0.0105 0.225 Uiso 1 1 calc R U . . .
H65B H 0.2747 0.2769 -0.0499 0.225 Uiso 1 1 calc R U . . .
C66 C 0.3108(14) 0.2773(13) 0.0281(10) 0.187(6) Uani 1 1 d D . . . .
H66A H 0.3410 0.2520 0.0242 0.225 Uiso 1 1 calc R U . . .
H66B H 0.3396 0.3031 0.0240 0.225 Uiso 1 1 calc R U . . .
C67 C 0.4350(14) 0.4127(7) 0.1164(10) 0.073(8) Uani 1 1 d . . . . .
H67 H 0.3884 0.4207 0.1296 0.087 Uiso 1 1 calc R U . . .
C68 C 0.4290(15) 0.4149(8) 0.0586(10) 0.081(8) Uani 1 1 d . . . . .
H68A H 0.3957 0.3930 0.0451 0.097 Uiso 1 1 calc R U . . .
H68B H 0.4747 0.4089 0.0432 0.097 Uiso 1 1 calc R U . . .
C69 C 0.4028(16) 0.4608(8) 0.0400(15) 0.118(13) Uani 1 1 d . . . . .
H69A H 0.3580 0.4679 0.0561 0.142 Uiso 1 1 calc R U . . .
H69B H 0.3972 0.4624 0.0004 0.142 Uiso 1 1 calc R U . . .
C70 C 0.465(2) 0.4937(9) 0.0626(12) 0.120(13) Uani 1 1 d . . . . .
H70A H 0.5109 0.4841 0.0497 0.144 Uiso 1 1 calc R U . . .
H70B H 0.4566 0.5228 0.0487 0.144 Uiso 1 1 calc R U . . .
C71 C 0.4672(18) 0.4941(10) 0.1193(14) 0.119(13) Uani 1 1 d . . . . .
H71A H 0.4210 0.5020 0.1325 0.142 Uiso 1 1 calc R U . . .
H71B H 0.5017 0.5150 0.1332 0.142 Uiso 1 1 calc R U . . .
C72 C 0.4875(11) 0.4483(7) 0.1387(10) 0.059(6) Uani 1 1 d . . . . .
H72A H 0.4888 0.4477 0.1785 0.071 Uiso 1 1 calc R U . . .
H72B H 0.5348 0.4417 0.1268 0.071 Uiso 1 1 calc R U . . .
C73 C 0.2228(13) 0.2921(11) 0.2806(12) 0.097(4) Uani 1 1 d . . . . .
H73 H 0.2019 0.2631 0.2765 0.117 Uiso 1 1 calc R U . . .
C74 C 0.2251(13) 0.3061(10) 0.3428(11) 0.097(4) Uani 1 1 d . . . . .
H74A H 0.2522 0.2850 0.3643 0.117 Uiso 1 1 calc R U . . .
H74B H 0.2484 0.3340 0.3467 0.117 Uiso 1 1 calc R U . . .
C75 C 0.1538(13) 0.3091(10) 0.3632(12) 0.097(4) Uani 1 1 d . . . . .
H75A H 0.1310 0.2809 0.3607 0.117 Uiso 1 1 calc R U . . .
H75B H 0.1562 0.3177 0.4015 0.117 Uiso 1 1 calc R U . . .
C76 C 0.1131(13) 0.3400(10) 0.3322(11) 0.097(4) Uani 1 1 d . . . . .
H76A H 0.1362 0.3681 0.3342 0.117 Uiso 1 1 calc R U . . .
H76B H 0.0666 0.3429 0.3474 0.117 Uiso 1 1 calc R U . . .
C77 C 0.1053(13) 0.3254(11) 0.2718(11) 0.097(4) Uani 1 1 d . . . . .
H77A H 0.0831 0.2970 0.2692 0.117 Uiso 1 1 calc R U . . .
H77B H 0.0767 0.3460 0.2505 0.117 Uiso 1 1 calc R U . . .
C78 C 0.1791(13) 0.3238(10) 0.2519(12) 0.097(4) Uani 1 1 d . . . . .
H78A H 0.1773 0.3170 0.2130 0.117 Uiso 1 1 calc R U . . .
H78B H 0.2006 0.3522 0.2564 0.117 Uiso 1 1 calc R U . . .
C79 C 0.3879(13) 0.4197(6) 0.2881(10) 0.105(3) Uani 1 1 d D . . . .
C80 C 0.4231(13) 0.4435(7) 0.3284(10) 0.105(3) Uani 1 1 d D . . . .
H80A H 0.4688 0.4516 0.3146 0.126 Uiso 1 1 calc R U . . .
H80B H 0.4322 0.4243 0.3595 0.126 Uiso 1 1 calc R U . . .
C81 C 0.3919(13) 0.4808(7) 0.3481(9) 0.105(3) Uani 1 1 d D . . . .
H81A H 0.3736 0.4740 0.3838 0.126 Uiso 1 1 calc R U . . .
H81B H 0.4290 0.5022 0.3539 0.126 Uiso 1 1 calc R U . . .
C82 C 0.3380(13) 0.5001(6) 0.3172(10) 0.105(3) Uani 1 1 d D . . . .
H82A H 0.3580 0.5245 0.2980 0.126 Uiso 1 1 calc R U . . .
H82B H 0.3041 0.5117 0.3423 0.126 Uiso 1 1 calc R U . . .
C83 C 0.3009(12) 0.4751(7) 0.2788(10) 0.105(3) Uani 1 1 d D . . . .
H83A H 0.2852 0.4940 0.2490 0.126 Uiso 1 1 calc R U . . .
H83B H 0.2587 0.4642 0.2959 0.126 Uiso 1 1 calc R U . . .
C84 C 0.3354(13) 0.4399(7) 0.2562(9) 0.105(3) Uani 1 1 d D . . . .
H84A H 0.3000 0.4182 0.2461 0.126 Uiso 1 1 calc R U . . .
H84B H 0.3564 0.4496 0.2226 0.126 Uiso 1 1 calc R U . . .
C85 C 0.7765(15) 0.1914(8) 0.2469(10) 0.097(7) Uani 1 1 d D . . . .
H85A H 0.8066 0.2048 0.2747 0.146 Uiso 1 1 calc R U . . .
H85B H 0.8051 0.1770 0.2208 0.146 Uiso 1 1 calc R U . . .
H85C H 0.7460 0.1707 0.2637 0.146 Uiso 1 1 calc R U . . .
C86 C 0.7353(16) 0.2234(9) 0.2202(10) 0.097(7) Uani 1 1 d D . . . .
C87 C 0.765(2) 0.3498(15) 0.6236(18) 0.179(19) Uiso 1 1 d D . . . .
N5 N 0.6704(18) 0.3201(11) 0.5579(13) 0.156(12) Uiso 1 1 d D . . . .
C91 C 0.8060(13) 0.2223(8) 0.5124(10) 0.079(3) Uani 1 1 d . . . . .
H91A H 0.8370 0.2005 0.4986 0.119 Uiso 1 1 calc R U . . .
H91B H 0.8097 0.2226 0.5518 0.119 Uiso 1 1 calc R U . . .
H91C H 0.8194 0.2503 0.4986 0.119 Uiso 1 1 calc R U . . .
C92 C 0.7348(13) 0.2130(9) 0.4949(10) 0.079(3) Uani 1 1 d . . . . .
H92A H 0.7034 0.2351 0.5084 0.095 Uiso 1 1 calc R U . . .
H92B H 0.7206 0.1852 0.5097 0.095 Uiso 1 1 calc R U . . .
C93 C 0.7411(13) 0.1700(9) 0.4164(10) 0.079(3) Uani 1 1 d . . . . .
H93A H 0.7803 0.1567 0.4371 0.095 Uiso 1 1 calc R U . . .
H93B H 0.7533 0.1713 0.3782 0.095 Uiso 1 1 calc R U . . .
C94 C 0.6750(13) 0.1434(8) 0.4223(10) 0.079(3) Uani 1 1 d . . . . .
H94A H 0.6615 0.1437 0.4599 0.119 Uiso 1 1 calc R U . . .
H94B H 0.6840 0.1140 0.4112 0.119 Uiso 1 1 calc R U . . .
H94C H 0.6374 0.1553 0.3994 0.119 Uiso 1 1 calc R U . . .
C97 C 0.213(2) 0.4228(13) 0.4602(8) 0.237(14) Uiso 1 1 d D . . . .
O32 O 0.2045(9) 0.4337(6) 0.5154(6) 0.089(3) Uani 1 1 d D . . . .
C99 C 0.031(3) 0.133(2) 0.207(3) 0.32(4) Uiso 1 1 d D . . . .
C100 C 0.100(3) 0.1510(14) 0.2070(18) 0.166(17) Uiso 1 1 d D . . . .
C101 C 0.686(3) 0.084(3) 0.310(3) 0.34(4) Uiso 1 1 d D . . . .
C102 C 0.758(2) 0.0874(11) 0.3275(16) 0.136(13) Uiso 1 1 d D . . . .
C103 C 0.5115(10) 0.2206(7) 0.5151(7) 0.052(4) Uani 1 1 d D . . . .
H10C H 0.5289 0.2316 0.5499 0.077 Uiso 1 1 calc R U . . .
H10D H 0.5072 0.1896 0.5170 0.077 Uiso 1 1 calc R U . . .
H10E H 0.4658 0.2331 0.5063 0.077 Uiso 1 1 calc R U . . .
C104 C 0.5587(10) 0.2316(7) 0.4744(7) 0.052(4) Uani 1 1 d D . . . .
N1 N 0.6969(9) 0.2468(5) 0.1979(6) 0.045(4) Uani 1 1 d D . . . .
N2 N 0.143(3) 0.1758(19) 0.194(3) 0.32(3) Uiso 1 1 d D . . . .
N3 N 0.810(3) 0.078(2) 0.353(3) 0.41(5) Uiso 1 1 d D . . . .
N4 N 0.5929(9) 0.2423(6) 0.4389(6) 0.067(6) Uani 1 1 d D . . . .
O1 O 0.6476(7) 0.2949(4) 0.0957(5) 0.050(4) Uani 1 1 d . . . . .
O2 O 0.5813(5) 0.3056(4) 0.2286(4) 0.027(3) Uani 1 1 d . . . . .
O3 O 0.6605(6) 0.2278(3) 0.3287(4) 0.035(2) Uani 1 1 d . . . . .
O4 O 0.7107(7) 0.3050(4) 0.4246(4) 0.035(2) Uani 1 1 d . . . . .
O5 O 0.7114(6) 0.3192(4) 0.3038(4) 0.037(3) Uani 1 1 d . . . . .
O6 O 0.5882(6) 0.3979(4) 0.2614(4) 0.035(3) Uani 1 1 d . . . . .
O7 O 0.5306(7) 0.3421(4) 0.1316(5) 0.0453(12) Uani 1 1 d . . . . .
O8 O 0.5407(7) 0.2441(4) 0.1479(5) 0.0453(12) Uani 1 1 d . . . . .
O9 O 0.5955(7) 0.3128(4) 0.3473(5) 0.0453(12) Uani 1 1 d . . . . .
O10 O 0.6857(6) 0.3474(4) 0.1955(5) 0.041(3) Uani 1 1 d . . . . .
O11 O 0.6794(7) 0.3963(4) 0.3508(4) 0.038(3) Uani 1 1 d . . . . .
O12 O 0.7967(6) 0.2585(4) 0.3523(5) 0.040(3) Uani 1 1 d . . . . .
O13 O 0.3946(7) 0.3276(4) 0.1226(5) 0.0453(12) Uani 1 1 d . . . . .
O14 O 0.4470(7) 0.3653(4) 0.2080(5) 0.0453(12) Uani 1 1 d . . . . .
O15 O 0.3112(7) 0.2895(5) 0.1910(6) 0.068(5) Uani 1 1 d . . . . .
O16 O 0.3530(7) 0.3356(5) 0.2719(5) 0.060(4) Uani 1 1 d . . . . .
O17 O 0.3560(7) 0.2524(5) 0.2787(5) 0.056(4) Uani 1 1 d . . . . .
O18 O 0.4810(6) 0.3483(4) 0.3099(4) 0.039(3) Uani 1 1 d . . . . .
O19 O 0.4798(6) 0.2650(4) 0.3283(4) 0.039(3) Uani 1 1 d . . . . .
O20 O 0.4706(7) 0.2267(4) 0.2346(5) 0.0453(12) Uani 1 1 d . . . . .
O21 O 0.8249(9) 0.3485(6) 0.1983(6) 0.089(3) Uani 1 1 d . . . . .
O22 O 0.9378(7) 0.3661(4) 0.2574(5) 0.049(4) Uani 1 1 d . . . . .
O23 O 0.8713(7) 0.4407(4) 0.2641(5) 0.0453(12) Uani 1 1 d . . . . .
O24 O 0.9206(7) 0.4013(5) 0.3526(6) 0.056(4) Uani 1 1 d . . . . .
O25 O 0.8027(8) 0.3958(5) 0.4032(5) 0.059(4) Uani 1 1 d . . . . .
O26 O 0.7720(7) 0.4537(5) 0.3314(5) 0.052(4) Uani 1 1 d . . . . .
O27 O 0.7476(6) 0.4076(4) 0.2458(4) 0.041(3) Uani 1 1 d . . . . .
O28 O 0.8649(7) 0.2974(5) 0.2777(5) 0.053(4) Uani 1 1 d . . . . .
O29 O 0.8717(7) 0.3261(5) 0.3778(5) 0.053(4) Uani 1 1 d . . . . .
O30 O 0.4032(7) 0.2447(4) 0.1409(5) 0.0453(12) Uani 1 1 d . . . . .
O31 O 0.7296(9) 0.2117(7) 0.4360(7) 0.089(3) Uani 1 1 d . . . . .
Si1 Si 0.7400(3) 0.4247(2) 0.3791(2) 0.0464(15) Uani 1 1 d . . . . .
Si2 Si 0.7554(3) 0.3768(2) 0.1915(2) 0.0450(15) Uani 1 1 d . . . . .
Si3 Si 0.8660(3) 0.2839(2) 0.3410(2) 0.0474(15) Uani 1 1 d . . . . .
Si4 Si 0.8785(3) 0.3751(2) 0.3963(2) 0.0554(17) Uani 1 1 d . . . . .
Si5 Si 0.8914(3) 0.3283(2) 0.2311(2) 0.0496(16) Uani 1 1 d . . . . .
Si6 Si 0.7885(3) 0.4493(2) 0.2693(2) 0.0450(15) Uani 1 1 d . . . . .
Si7 Si 0.9337(3) 0.4115(2) 0.2898(3) 0.0616(18) Uani 1 1 d . . . . .
Si8 Si 0.5084(3) 0.31069(18) 0.34895(19) 0.0351(13) Uani 1 1 d . . . . .
Si9 Si 0.4725(3) 0.2217(2) 0.1688(2) 0.0515(17) Uani 1 1 d . . . . .
Si10 Si 0.4548(3) 0.36071(19) 0.1443(2) 0.0467(15) Uani 1 1 d . . . . .
Si11 Si 0.4335(3) 0.23303(19) 0.2900(2) 0.0411(14) Uani 1 1 d . . . . .
Si12 Si 0.4202(3) 0.3662(2) 0.2682(2) 0.0522(12) Uani 1 1 d . . . . .
Si13 Si 0.3510(3) 0.2847(2) 0.1348(2) 0.0522(12) Uani 1 1 d . . . . .
Si14 Si 0.3136(3) 0.2924(2) 0.2546(2) 0.0579(18) Uani 1 1 d . . . . .
U1 U 0.64501(4) 0.35850(2) 0.28518(2) 0.0339(2) Uani 1 1 d . . . . .
U2 U 0.68900(4) 0.26767(3) 0.37470(3) 0.0394(2) Uani 1 1 d . . . . .
U3 U 0.60905(4) 0.29861(2) 0.16067(3) 0.0396(2) Uani 1 1 d . . . . .
C98 C 0.172(3) 0.4541(16) 0.4259(11) 0.237(14) Uiso 1 1 d D . . . .
C95 C 0.197(3) 0.4116(16) 0.6068(10) 0.237(14) Uiso 1 1 d D . . . .
C96 C 0.229(2) 0.4029(11) 0.5534(10) 0.237(14) Uiso 1 1 d D . . . .
C88 C 0.7235(19) 0.3281(15) 0.5822(18) 0.20(2) Uiso 1 1 d D . . . .

loop_
_atom_site_aniso_label
_atom_site_aniso_U_11
_atom_site_aniso_U_22
_atom_site_aniso_U_33
_atom_site_aniso_U_23
_atom_site_aniso_U_13
_atom_site_aniso_U_12
C1 0.071(6) 0.095(7) 0.071(5) 0.025(5) 0.005(5) 0.025(5)
C2 0.071(6) 0.095(7) 0.071(5) 0.025(5) 0.005(5) 0.025(5)
C3 0.071(6) 0.095(7) 0.071(5) 0.025(5) 0.005(5) 0.025(5)
C4 0.071(6) 0.095(7) 0.071(5) 0.025(5) 0.005(5) 0.025(5)
C5 0.071(6) 0.095(7) 0.071(5) 0.025(5) 0.005(5) 0.025(5)
C6 0.071(6) 0.095(7) 0.071(5) 0.025(5) 0.005(5) 0.025(5)
C7 0.066(8) 0.113(11) 0.173(15) 0.038(11) 0.010(9) -0.024(8)
C8 0.066(8) 0.113(11) 0.173(15) 0.038(11) 0.010(9) -0.024(8)
C9 0.066(8) 0.113(11) 0.173(15) 0.038(11) 0.010(9) -0.024(8)
C10 0.066(8) 0.113(11) 0.173(15) 0.038(11) 0.010(9) -0.024(8)
C11 0.066(8) 0.113(11) 0.173(15) 0.038(11) 0.010(9) -0.024(8)
C12 0.066(8) 0.113(11) 0.173(15) 0.038(11) 0.010(9) -0.024(8)
C13 0.060(8) 0.184(14) 0.049(7) -0.017(7) 0.007(5) 0.051(8)
C14 0.060(8) 0.184(14) 0.049(7) -0.017(7) 0.007(5) 0.051(8)
C15 0.060(8) 0.184(14) 0.049(7) -0.017(7) 0.007(5) 0.051(8)
C16 0.060(8) 0.184(14) 0.049(7) -0.017(7) 0.007(5) 0.051(8)
C17 0.060(8) 0.184(14) 0.049(7) -0.017(7) 0.007(5) 0.051(8)
C18 0.060(8) 0.184(14) 0.049(7) -0.017(7) 0.007(5) 0.051(8)
C19 0.085(8) 0.108(10) 0.088(8) 0.018(7) 0.012(7) 0.040(7)
C20 0.085(8) 0.108(10) 0.088(8) 0.018(7) 0.012(7) 0.040(7)
C21 0.085(8) 0.108(10) 0.088(8) 0.018(7) 0.012(7) 0.040(7)
C22 0.085(8) 0.108(10) 0.088(8) 0.018(7) 0.012(7) 0.040(7)
C23 0.085(8) 0.108(10) 0.088(8) 0.018(7) 0.012(7) 0.040(7)
C24 0.085(8) 0.108(10) 0.088(8) 0.018(7) 0.012(7) 0.040(7)
C25 0.136(12) 0.132(12) 0.055(6) 0.034(7) -0.007(7) 0.035(9)
C26 0.136(12) 0.132(12) 0.055(6) 0.034(7) -0.007(7) 0.035(9)
C27 0.136(12) 0.132(12) 0.055(6) 0.034(7) -0.007(7) 0.035(9)
C28 0.136(12) 0.132(12) 0.055(6) 0.034(7) -0.007(7) 0.035(9)
C29 0.136(12) 0.132(12) 0.055(6) 0.034(7) -0.007(7) 0.035(9)
C30 0.136(12) 0.132(12) 0.055(6) 0.034(7) -0.007(7) 0.035(9)
C31 0.170(13) 0.283(16) 0.102(8) 0.012(10) -0.087(9) -0.074(12)
C32 0.170(13) 0.283(16) 0.102(8) 0.012(10) -0.087(9) -0.074(12)
C33 0.170(13) 0.283(16) 0.102(8) 0.012(10) -0.087(9) -0.074(12)
C34 0.170(13) 0.283(16) 0.102(8) 0.012(10) -0.087(9) -0.074(12)
C35 0.170(13) 0.283(16) 0.102(8) 0.012(10) -0.087(9) -0.074(12)
C36 0.170(13) 0.283(16) 0.102(8) 0.012(10) -0.087(9) -0.074(12)
C37 0.064(14) 0.064(14) 0.014(9) -0.009(9) 0.004(9) -0.020(12)
C38 0.065(16) 0.065(16) 0.053(14) -0.017(12) 0.011(12) 0.011(13)
C39 0.062(15) 0.065(16) 0.057(14) -0.024(12) 0.029(12) 0.017(13)
C40 0.10(2) 0.070(18) 0.073(18) -0.022(15) 0.011(16) 0.012(16)
C41 0.088(19) 0.052(15) 0.046(13) -0.001(12) 0.009(13) 0.022(13)
C42 0.039(12) 0.064(15) 0.058(14) -0.022(12) 0.002(11) 0.013(11)
C43 0.077(7) 0.061(6) 0.053(5) -0.002(5) 0.032(5) 0.012(6)
C44 0.077(7) 0.061(6) 0.053(5) -0.002(5) 0.032(5) 0.012(6)
C45 0.077(7) 0.061(6) 0.053(5) -0.002(5) 0.032(5) 0.012(6)
C46 0.077(7) 0.061(6) 0.053(5) -0.002(5) 0.032(5) 0.012(6)
C47 0.077(7) 0.061(6) 0.053(5) -0.002(5) 0.032(5) 0.012(6)
C48 0.077(7) 0.061(6) 0.053(5) -0.002(5) 0.032(5) 0.012(6)
C49 0.140(9) 0.073(6) 0.100(7) -0.006(5) -0.038(6) 0.027(6)
C50 0.140(9) 0.073(6) 0.100(7) -0.006(5) -0.038(6) 0.027(6)
C51 0.140(9) 0.073(6) 0.100(7) -0.006(5) -0.038(6) 0.027(6)
C52 0.140(9) 0.073(6) 0.100(7) -0.006(5) -0.038(6) 0.027(6)
C53 0.140(9) 0.073(6) 0.100(7) -0.006(5) -0.038(6) 0.027(6)
C54 0.140(9) 0.073(6) 0.100(7) -0.006(5) -0.038(6) 0.027(6)
C55 0.128(11) 0.070(7) 0.048(6) -0.001(6) 0.022(6) -0.017(7)
C56 0.128(11) 0.070(7) 0.048(6) -0.001(6) 0.022(6) -0.017(7)
C57 0.128(11) 0.070(7) 0.048(6) -0.001(6) 0.022(6) -0.017(7)
C58 0.128(11) 0.070(7) 0.048(6) -0.001(6) 0.022(6) -0.017(7)
C59 0.128(11) 0.070(7) 0.048(6) -0.001(6) 0.022(6) -0.017(7)
C60 0.128(11) 0.070(7) 0.048(6) -0.001(6) 0.022(6) -0.017(7)
C61 0.170(13) 0.283(16) 0.102(8) 0.012(10) -0.087(9) -0.074(12)
C62 0.170(13) 0.283(16) 0.102(8) 0.012(10) -0.087(9) -0.074(12)
C63 0.170(13) 0.283(16) 0.102(8) 0.012(10) -0.087(9) -0.074(12)
C64 0.170(13) 0.283(16) 0.102(8) 0.012(10) -0.087(9) -0.074(12)
C65 0.170(13) 0.283(16) 0.102(8) 0.012(10) -0.087(9) -0.074(12)
C66 0.170(13) 0.283(16) 0.102(8) 0.012(10) -0.087(9) -0.074(12)
C67 0.10(2) 0.034(13) 0.084(18) 0.018(13) -0.042(16) -0.011(13)
C68 0.11(2) 0.050(16) 0.084(19) -0.017(14) -0.003(17) -0.009(15)
C69 0.10(2) 0.053(18) 0.19(4) 0.00(2) -0.07(2) -0.009(17)
C70 0.21(4) 0.061(19) 0.09(2) 0.007(17) -0.03(2) -0.04(2)
C71 0.12(3) 0.09(2) 0.14(3) 0.07(2) -0.05(2) -0.01(2)
C72 0.046(13) 0.050(14) 0.080(16) 0.013(13) -0.011(12) 0.008(11)
C73 0.049(6) 0.143(12) 0.101(9) 0.040(9) 0.012(7) 0.029(7)
C74 0.049(6) 0.143(12) 0.101(9) 0.040(9) 0.012(7) 0.029(7)
C75 0.049(6) 0.143(12) 0.101(9) 0.040(9) 0.012(7) 0.029(7)
C76 0.049(6) 0.143(12) 0.101(9) 0.040(9) 0.012(7) 0.029(7)
C77 0.049(6) 0.143(12) 0.101(9) 0.040(9) 0.012(7) 0.029(7)
C78 0.049(6) 0.143(12) 0.101(9) 0.040(9) 0.012(7) 0.029(7)
C79 0.140(9) 0.073(6) 0.100(7) -0.006(5) -0.038(6) 0.027(6)
C80 0.140(9) 0.073(6) 0.100(7) -0.006(5) -0.038(6) 0.027(6)
C81 0.140(9) 0.073(6) 0.100(7) -0.006(5) -0.038(6) 0.027(6)
C82 0.140(9) 0.073(6) 0.100(7) -0.006(5) -0.038(6) 0.027(6)
C83 0.140(9) 0.073(6) 0.100(7) -0.006(5) -0.038(6) 0.027(6)
C84 0.140(9) 0.073(6) 0.100(7) -0.006(5) -0.038(6) 0.027(6)
C85 0.13(2) 0.101(18) 0.057(13) 0.006(11) 0.010(13) 0.027(14)
C86 0.13(2) 0.101(18) 0.057(13) 0.006(11) 0.010(13) 0.027(14)
C91 0.071(6) 0.095(7) 0.071(5) 0.025(5) 0.005(5) 0.025(5)
C92 0.071(6) 0.095(7) 0.071(5) 0.025(5) 0.005(5) 0.025(5)
C93 0.071(6) 0.095(7) 0.071(5) 0.025(5) 0.005(5) 0.025(5)
C94 0.071(6) 0.095(7) 0.071(5) 0.025(5) 0.005(5) 0.025(5)
O32 0.081(7) 0.128(10) 0.060(6) 0.012(6) 0.024(6) 0.011(7)
C103 0.039(9) 0.089(12) 0.028(7) 0.010(8) 0.010(6) 0.007(9)
C104 0.039(9) 0.089(12) 0.028(7) 0.010(8) 0.010(6) 0.007(9)
N1 0.055(11) 0.056(11) 0.024(8) -0.014(8) 0.015(8) 0.002(9)
N4 0.072(14) 0.093(16) 0.034(10) 0.008(10) -0.007(10) 0.035(12)
O1 0.054(9) 0.060(9) 0.035(7) -0.009(7) 0.004(7) -0.004(8)
O2 0.013(6) 0.044(7) 0.025(6) 0.003(5) -0.001(5) -0.005(5)
O3 0.053(6) 0.027(5) 0.028(5) 0.006(4) 0.017(4) 0.006(4)
O4 0.053(6) 0.027(5) 0.028(5) 0.006(4) 0.017(4) 0.006(4)
O5 0.049(8) 0.037(7) 0.026(6) -0.012(6) 0.005(6) -0.012(6)
O6 0.034(7) 0.047(8) 0.024(6) -0.009(6) 0.016(5) -0.023(6)
O7 0.053(3) 0.055(3) 0.027(2) 0.001(2) -0.003(2) -0.009(3)
O8 0.053(3) 0.055(3) 0.027(2) 0.001(2) -0.003(2) -0.009(3)
O9 0.053(3) 0.055(3) 0.027(2) 0.001(2) -0.003(2) -0.009(3)
O10 0.041(8) 0.041(8) 0.039(7) 0.016(6) -0.006(6) -0.003(6)
O11 0.055(8) 0.042(8) 0.017(6) 0.007(6) 0.004(6) 0.005(7)
O12 0.026(7) 0.060(9) 0.035(7) 0.016(6) 0.007(6) 0.018(6)
O13 0.053(3) 0.055(3) 0.027(2) 0.001(2) -0.003(2) -0.009(3)
O14 0.053(3) 0.055(3) 0.027(2) 0.001(2) -0.003(2) -0.009(3)
O15 0.039(9) 0.106(13) 0.056(9) 0.021(9) -0.010(7) -0.007(9)
O16 0.034(8) 0.097(12) 0.048(8) 0.013(9) -0.002(7) 0.008(8)
O17 0.042(8) 0.081(11) 0.046(8) 0.015(8) -0.002(7) -0.001(8)
O18 0.035(7) 0.065(9) 0.016(6) -0.005(6) -0.002(5) 0.003(7)
O19 0.037(7) 0.063(9) 0.016(6) 0.007(6) 0.002(5) -0.004(7)
O20 0.053(3) 0.055(3) 0.027(2) 0.001(2) -0.003(2) -0.009(3)
O21 0.081(7) 0.128(10) 0.060(6) 0.012(6) 0.024(6) 0.011(7)
O22 0.040(8) 0.065(10) 0.043(8) 0.004(7) 0.009(6) 0.011(7)
O23 0.053(3) 0.055(3) 0.027(2) 0.001(2) -0.003(2) -0.009(3)
O24 0.029(8) 0.074(11) 0.062(9) 0.005(8) -0.019(7) 0.003(7)
O25 0.062(10) 0.080(11) 0.036(8) 0.006(8) -0.006(7) 0.019(9)
O26 0.041(8) 0.068(10) 0.045(8) 0.008(7) -0.009(7) -0.019(7)
O27 0.043(8) 0.060(9) 0.020(6) 0.009(6) -0.004(6) 0.008(7)
O28 0.054(9) 0.074(10) 0.033(7) 0.012(7) 0.014(7) 0.004(8)
O29 0.045(9) 0.078(11) 0.036(7) 0.003(8) 0.011(6) 0.008(8)
O30 0.053(3) 0.055(3) 0.027(2) 0.001(2) -0.003(2) -0.009(3)
O31 0.081(7) 0.128(10) 0.060(6) 0.012(6) 0.024(6) 0.011(7)
Si1 0.034(3) 0.068(4) 0.037(3) -0.005(3) -0.003(3) 0.013(3)
Si2 0.031(3) 0.070(4) 0.034(3) 0.007(3) 0.004(2) 0.008(3)
Si3 0.037(3) 0.075(4) 0.031(3) 0.003(3) 0.004(2) 0.012(3)
Si4 0.041(4) 0.077(5) 0.047(4) -0.001(3) -0.010(3) 0.012(3)
Si5 0.038(3) 0.068(4) 0.043(3) 0.011(3) 0.006(3) 0.010(3)
Si6 0.034(3) 0.056(4) 0.045(3) 0.007(3) -0.002(3) 0.010(3)
Si7 0.040(4) 0.076(5) 0.069(4) 0.015(4) -0.004(3) -0.003(3)
Si8 0.031(3) 0.054(4) 0.021(2) -0.003(2) 0.008(2) 0.006(3)
Si9 0.067(4) 0.061(4) 0.026(3) 0.002(3) 0.001(3) -0.022(3)
Si10 0.049(4) 0.051(4) 0.038(3) 0.014(3) -0.017(3) -0.002(3)
Si11 0.039(3) 0.056(4) 0.028(3) 0.005(3) -0.003(2) -0.006(3)
Si12 0.048(3) 0.071(3) 0.037(2) 0.007(2) -0.015(2) -0.010(2)
Si13 0.048(3) 0.071(3) 0.037(2) 0.007(2) -0.015(2) -0.010(2)
Si14 0.038(3) 0.093(5) 0.042(3) 0.013(4) -0.013(3) 0.000(4)
U1 0.0351(4) 0.0481(5) 0.0185(3) -0.0009(3) 0.0004(3) 0.0044(4)
U2 0.0394(4) 0.0584(5) 0.0205(4) 0.0040(3) 0.0015(3) 0.0068(4)
U3 0.0531(5) 0.0499(5) 0.0161(3) -0.0018(3) 0.0053(3) -0.0025(4)

loop_
_atom_type_symbol
_atom_type_description
_atom_type_scat_dispersion_real
_atom_type_scat_dispersion_imag
_atom_type_scat_source
C C 0.0033 0.0016 'International Tables Vol C Tables 4.2.6.8 and 6.1.1.4'
O O 0.0106 0.0060 'International Tables Vol C Tables 4.2.6.8 and 6.1.1.4'
Si Si 0.0817 0.0704 'International Tables Vol C Tables 4.2.6.8 and 6.1.1.4'
U U -9.6767 9.6646 'International Tables Vol C Tables 4.2.6.8 and 6.1.1.4'
N N 0.0061 0.0033 'International Tables Vol C Tables 4.2.6.8 and 6.1.1.4'
H H 0.0000 0.0000 'International Tables Vol C Tables 4.2.6.8 and 6.1.1.4'

loop_
_geom_angle_atom_site_label_1
_geom_angle_atom_site_label_2
_geom_angle_atom_site_label_3
_geom_angle
_geom_angle_site_symmetry_1
_geom_angle_site_symmetry_3
_geom_angle_publ_flag
C2 C1 C6 108(2) . . ?
C2 C1 Si6 111.4(18) . . ?
C6 C1 Si6 111.5(17) . . ?
C1 C2 C3 109(2) . . ?
C4 C3 C2 109(2) . . ?
C5 C4 C3 112(2) . . ?
C4 C5 C6 108(2) . . ?
C5 C6 C1 112(2) . . ?
C8 C7 Si7 109(2) . . ?
C12 C7 C8 113(3) . . ?
C12 C7 Si7 116(2) . . ?
C7 C8 C9 115(3) . . ?
C10 C9 C8 111(3) . . ?
C9 C10 C11 112(3) . . ?
C10 C11 C12 113(3) . . ?
C7 C12 C11 112(3) . . ?
C14 C13 C18 108(2) . . ?
C14 C13 Si5 115(2) . . ?
C18 C13 Si5 109.4(17) . . ?
C15 C14 C13 112(3) . . ?
C14 C15 C16 101(2) . . ?
C17 C16 C15 113(2) . . ?
C16 C17 C18 106(3) . . ?
C17 C18 C13 111(2) . . ?
C20 C19 C24 110.9(10) . . ?
C20 C19 Si3 111.9(12) . . ?
C24 C19 Si3 113.6(13) . . ?
C19 C20 C21 111.3(10) . . ?
C20 C21 C22 110.8(10) . . ?
C23 C22 C21 110.4(10) . . ?
C22 C23 C24 110.6(10) . . ?
C23 C24 C19 110.5(10) . . ?
C26 C25 Si2 115.7(13) . . ?
C30 C25 C26 111.1(12) . . ?
C30 C25 Si2 112.5(13) . . ?
C25 C26 C27 110.3(12) . . ?
C28 C27 C26 109.9(12) . . ?
C29 C28 C27 110.3(12) . . ?
C28 C29 C30 110.8(12) . . ?
C25 C30 C29 111.2(12) . . ?
C32 C31 C36 110.7(11) . . ?
C32 C31 Si4 113.4(16) . . ?
C36 C31 Si4 115.1(17) . . ?
C31 C32 C33 110.3(11) . . ?
C34 C33 C32 110.3(11) . . ?
C35 C34 C33 111.0(11) . . ?
C34 C35 C36 111.0(11) . . ?
C35 C36 C31 110.9(11) . . ?
C38 C37 C42 110.0(18) . . ?
C38 C37 Si1 112.4(15) . . ?
C42 C37 Si1 110.7(12) . . ?
C39 C38 C37 113.5(19) . . ?
C38 C39 C40 108.4(19) . . ?
C41 C40 C39 114(2) . . ?
C40 C41 C42 111.4(19) . . ?
C41 C42 C37 111.2(17) . . ?
C44 C43 Si8 113.1(16) . . ?
C48 C43 C44 115.7(19) . . ?
C48 C43 Si8 111.8(15) . . ?
C43 C44 C45 111(2) . . ?
C46 C45 C44 113.1(19) . . ?
C45 C46 C47 108.1(19) . . ?
C48 C47 C46 116(2) . . ?
C47 C48 C43 109.2(19) . . ?
C50 C49 Si11 110.4(19) . . ?
C54 C49 C50 112(2) . . ?
C54 C49 Si11 114(2) . . ?
C49 C50 C51 109(2) . . ?
C52 C51 C50 114(3) . . ?
C53 C52 C51 118(3) . . ?
C52 C53 C54 109(3) . . ?
C49 C54 C53 113(3) . . ?
C56 C55 C60 111(2) . . ?
C57 C56 C55 112(2) . . ?
C58 C57 C56 112(2) . . ?
C57 C58 C59 112(2) . . ?
C58 C59 C60 115(2) . . ?
C55 C60 Si9 112.0(19) . . ?
C59 C60 C55 109(2) . . ?
C59 C60 Si9 114.6(19) . . ?
C62 C61 Si13 114.8(19) . . ?
C66 C61 C62 109.5(19) . . ?
C66 C61 Si13 109.6(18) . . ?
C61 C62 C63 109.2(18) . . ?
C64 C63 C62 108.9(18) . . ?
C63 C64 C65 109.5(19) . . ?
C64 C65 C66 109.3(18) . . ?
C61 C66 C65 109.4(18) . . ?
C68 C67 C72 110(2) . . ?
C68 C67 Si10 115.6(19) . . ?
C72 C67 Si10 112.2(15) . . ?
C67 C68 C69 110(2) . . ?
C68 C69 C70 104(2) . . ?
C71 C70 C69 109(3) . . ?
C70 C71 C72 107(3) . . ?
C71 C72 C67 112.9(19) . . ?
C74 C73 Si14 109.6(19) . . ?
C78 C73 C74 106(2) . . ?
C78 C73 Si14 110.7(19) . . ?
C75 C74 C73 111(2) . . ?
C76 C75 C74 110(2) . . ?
C75 C76 C77 110(3) . . ?
C78 C77 C76 105(2) . . ?
C73 C78 C77 113(2) . . ?
C80 C79 C84 118.7(8) . . ?
C80 C79 Si12 120.8(11) . . ?
C84 C79 Si12 119.5(11) . . ?
C79 C80 C81 119.2(7) . . ?
C82 C81 C80 118.9(7) . . ?
C81 C82 C83 118.4(8) . . ?
C82 C83 C84 118.0(8) . . ?
C79 C84 C83 117.6(8) . . ?
N1 C86 C85 174(4) . . ?
C91 C92 O31 110(2) . . ?
O31 C93 C94 109(2) . . ?
O32 C97 C98 108.0(13) . . ?
C96 O32 C97 115.6(14) . . ?
N2 C100 C99 155(3) . . ?
N3 C102 C101 156(3) . . ?
N4 C104 C103 175(2) . . ?
C86 N1 U3 173.3(18) . . ?
C104 N4 U2 168.5(16) . . ?
U3 O2 U1 117.2(5) . . ?
U1 O5 U2 119.4(6) . . ?
Si10 O7 U3 142.8(7) . . ?
Si9 O8 U3 143.3(8) . . ?
Si8 O9 U1 118.1(7) . . ?
Si8 O9 U2 135.9(7) . . ?
U1 O9 U2 103.5(5) . . ?
Si2 O10 U1 105.7(6) . . ?
Si2 O10 U3 151.5(8) . . ?
U3 O10 U1 102.8(5) . . ?
Si1 O11 U1 148.6(7) . . ?
Si3 O12 U2 142.1(8) . . ?
Si13 O13 Si10 146.4(8) . . ?
Si12 O14 Si10 165.9(10) . . ?
Si14 O15 Si13 150.1(10) . . ?
Si14 O16 Si12 149.1(10) . . ?
Si14 O17 Si11 144.1(10) . . ?
Si8 O18 Si12 148.0(9) . . ?
Si8 O19 Si11 155.2(8) . . ?
Si11 O20 Si9 154.4(9) . . ?
Si2 O21 Si5 155.0(12) . . ?
Si5 O22 Si7 143.5(9) . . ?
Si7 O23 Si6 141.0(9) . . ?
Si4 O24 Si7 148.4(10) . . ?
Si1 O25 Si4 149.0(10) . . ?
Si6 O26 Si1 138.5(10) . . ?
Si2 O27 U1 92.9(6) . . ?
Si6 O27 Si2 134.4(8) . . ?
Si6 O27 U1 132.5(6) . . ?
Si5 O28 Si3 149.3(10) . . ?
Si3 O29 Si4 162.0(9) . . ?
Si13 O30 Si9 150.8(9) . . ?
C92 O31 U2 127.9(16) . . ?
C93 O31 C92 111(2) . . ?
C93 O31 U2 120.1(14) . . ?
O11 Si1 C37 110.7(8) . . ?
O11 Si1 O25 111.9(8) . . ?
O11 Si1 O26 106.2(6) . . ?
O25 Si1 C37 110.1(8) . . ?
O25 Si1 O26 106.7(8) . . ?
O26 Si1 C37 111.1(9) . . ?
C25 Si2 U1 135.7(7) . . ?
O10 Si2 C25 113.6(10) . . ?
O10 Si2 O27 100.3(7) . . ?
O10 Si2 U1 45.5(5) . . ?
O21 Si2 C25 111.3(9) . . ?
O21 Si2 O10 111.3(9) . . ?
O21 Si2 O27 109.4(8) . . ?
O21 Si2 U1 112.8(6) . . ?
O27 Si2 C25 110.3(9) . . ?
O27 Si2 U1 56.3(5) . . ?
O12 Si3 C19 112.6(10) . . ?
O12 Si3 O28 108.6(7) . . ?
O12 Si3 O29 110.7(7) . . ?
O28 Si3 C19 109.0(8) . . ?
O29 Si3 C19 106.5(9) . . ?
O29 Si3 O28 109.4(8) . . ?
O24 Si4 C31 101.6(11) . . ?
O24 Si4 O25 110.2(8) . . ?
O24 Si4 O29 109.7(8) . . ?
O25 Si4 C31 113.7(12) . . ?
O29 Si4 C31 110.8(13) . . ?
O29 Si4 O25 110.5(8) . . ?
O21 Si5 C13 109.9(10) . . ?
O22 Si5 C13 107.2(11) . . ?
O22 Si5 O21 109.4(9) . . ?
O28 Si5 C13 111.0(12) . . ?
O28 Si5 O21 109.5(9) . . ?
O28 Si5 O22 109.8(8) . . ?
O23 Si6 C1 109.8(10) . . ?
O23 Si6 O27 107.4(7) . . ?
O26 Si6 C1 112.3(10) . . ?
O26 Si6 O23 108.7(7) . . ?
O26 Si6 O27 107.9(7) . . ?
O27 Si6 C1 110.6(10) . . ?
O22 Si7 C7 107.9(13) . . ?
O23 Si7 C7 108.1(13) . . ?
O23 Si7 O22 110.2(7) . . ?
O24 Si7 C7 111.9(13) . . ?
O24 Si7 O22 108.3(8) . . ?
O24 Si7 O23 110.5(8) . . ?
C43 Si8 U1 127.1(8) . . ?
O9 Si8 C43 112.1(9) . . ?
O9 Si8 U1 36.5(4) . . ?
O18 Si8 C43 106.1(9) . . ?
O18 Si8 O9 105.3(7) . . ?
O18 Si8 O19 111.2(6) . . ?
O18 Si8 U1 69.1(5) . . ?
O19 Si8 C43 111.1(9) . . ?
O19 Si8 O9 110.9(7) . . ?
O19 Si8 U1 119.7(5) . . ?
O8 Si9 C60 111.9(10) . . ?
O8 Si9 O20 109.3(7) . . ?
O8 Si9 O30 109.4(7) . . ?
O20 Si9 C60 108.8(9) . . ?
O30 Si9 C60 108.1(11) . . ?
O30 Si9 O20 109.4(7) . . ?
O7 Si10 C67 115.6(11) . . ?
O7 Si10 O13 109.9(7) . . ?
O13 Si10 C67 108.1(9) . . ?
O14 Si10 C67 105.7(10) . . ?
O14 Si10 O7 110.1(7) . . ?
O14 Si10 O13 107.0(7) . . ?
O17 Si11 C49 111.3(12) . . ?
O19 Si11 C49 105.1(11) . . ?
O19 Si11 O17 110.5(8) . . ?
O20 Si11 C49 110.9(11) . . ?
O20 Si11 O17 109.6(7) . . ?
O20 Si11 O19 109.3(7) . . ?
O14 Si12 C79 112.7(11) . . ?
O14 Si12 O16 109.2(7) . . ?
O14 Si12 O18 109.9(7) . . ?
O16 Si12 C79 104.2(11) . . ?
O16 Si12 O18 108.4(7) . . ?
O18 Si12 C79 112.2(8) . . ?
O13 Si13 C61 109.9(11) . . ?
O13 Si13 O15 110.3(8) . . ?
O15 Si13 C61 105.5(11) . . ?
O30 Si13 C61 113.6(14) . . ?
O30 Si13 O13 109.8(8) . . ?
O30 Si13 O15 107.7(8) . . ?
O15 Si14 C73 110.3(11) . . ?
O15 Si14 O16 108.1(9) . . ?
O15 Si14 O17 109.0(9) . . ?
O16 Si14 C73 110.3(13) . . ?
O17 Si14 C73 109.6(11) . . ?
O17 Si14 O16 109.5(8) . . ?
O2 U1 O27 121.9(3) . . ?
O2 U1 Si2 92.0(3) . . ?
O2 U1 Si8 66.4(3) . . ?
O2 U1 U2 85.6(2) . . ?
O2 U1 U3 25.9(2) . . ?
O5 U1 O2 91.1(4) . . ?
O5 U1 O9 73.5(5) . . ?
O5 U1 O10 83.6(4) . . ?
O5 U1 O11 89.2(5) . . ?
O5 U1 O27 87.9(5) . . ?
O5 U1 Si2 80.3(4) . . ?
O5 U1 Si8 97.3(4) . . ?
O5 U1 U2 35.1(4) . . ?
O5 U1 U3 88.7(3) . . ?
O6 U1 O2 89.5(4) . . ?
O6 U1 O5 173.2(5) . . ?
O6 U1 O9 113.2(5) . . ?
O6 U1 O10 90.6(4) . . ?
O6 U1 O11 92.2(5) . . ?
O6 U1 O27 86.0(4) . . ?
O6 U1 Si2 92.9(4) . . ?
O6 U1 Si8 89.1(4) . . ?
O6 U1 U2 151.7(3) . . ?
O6 U1 U3 88.9(3) . . ?
O9 U1 O2 76.0(4) . . ?
O9 U1 O10 132.5(4) . . ?
O9 U1 O27 155.0(4) . . ?
O9 U1 Si2 150.7(4) . . ?
O9 U1 Si8 25.3(3) . . ?
O9 U1 U2 38.6(3) . . ?
O9 U1 U3 100.0(3) . . ?
O10 U1 O2 63.2(4) . . ?
O10 U1 O27 58.9(4) . . ?
O10 U1 Si2 28.8(3) . . ?
O10 U1 Si8 129.6(3) . . ?
O10 U1 U2 111.7(3) . . ?
O10 U1 U3 37.3(3) . . ?
O11 U1 O2 162.7(4) . . ?
O11 U1 O9 87.6(4) . . ?
O11 U1 O10 133.9(4) . . ?
O11 U1 O27 75.4(4) . . ?
O11 U1 Si2 105.1(3) . . ?
O11 U1 Si8 96.5(3) . . ?
O11 U1 U2 84.8(3) . . ?
O11 U1 U3 171.2(3) . . ?
O27 U1 Si2 30.8(3) . . ?
O27 U1 Si8 170.3(3) . . ?
O27 U1 U2 120.1(2) . . ?
O27 U1 U3 96.0(2) . . ?
Si2 U1 Si8 158.28(14) . . ?
Si2 U1 U2 115.13(11) . . ?
Si2 U1 U3 66.12(11) . . ?
Si8 U1 U2 63.34(9) . . ?
Si8 U1 U3 92.32(9) . . ?
U3 U1 U2 98.32(3) . . ?
N4 U2 U1 116.8(4) . . ?
O3 U2 N4 88.2(6) . . ?
O3 U2 O5 93.5(4) . . ?
O3 U2 O9 91.3(5) . . ?
O3 U2 O12 91.0(5) . . ?
O3 U2 O31 88.8(6) . . ?
O3 U2 U1 95.6(4) . . ?
O4 U2 N4 85.9(6) . . ?
O4 U2 O3 174.1(5) . . ?
O4 U2 O5 91.3(4) . . ?
O4 U2 O9 87.9(5) . . ?
O4 U2 O12 93.7(5) . . ?
O4 U2 O31 88.7(6) . . ?
O4 U2 U1 87.3(4) . . ?
O5 U2 N4 142.3(5) . . ?
O5 U2 U1 25.5(3) . . ?
O9 U2 N4 79.1(5) . . ?
O9 U2 O5 63.2(4) . . ?
O9 U2 O31 146.5(5) . . ?
O9 U2 U1 37.9(3) . . ?
O12 U2 N4 144.6(5) . . ?
O12 U2 O5 73.1(4) . . ?
O12 U2 O9 136.3(4) . . ?
O12 U2 O31 77.2(5) . . ?
O12 U2 U1 98.5(3) . . ?
O31 U2 N4 67.4(5) . . ?
O31 U2 O5 150.3(5) . . ?
O31 U2 U1 173.9(5) . . ?
N1 U3 U1 85.2(3) . . ?
O1 U3 N1 89.7(5) . . ?
O1 U3 O7 92.7(5) . . ?
O1 U3 O8 94.8(5) . . ?
O1 U3 O10 95.9(5) . . ?
O1 U3 U1 135.9(4) . . ?
O2 U3 N1 87.3(5) . . ?
O2 U3 O1 172.4(5) . . ?
O2 U3 O7 90.5(5) . . ?
O2 U3 O8 92.0(5) . . ?
O2 U3 O10 76.8(5) . . ?
O2 U3 U1 36.9(3) . . ?
O7 U3 N1 177.4(5) . . ?
O7 U3 O8 92.1(5) . . ?
O7 U3 O10 98.0(5) . . ?
O7 U3 U1 93.9(3) . . ?
O8 U3 N1 86.5(5) . . ?
O8 U3 O10 164.9(4) . . ?
O8 U3 U1 128.4(3) . . ?
O10 U3 N1 82.9(5) . . ?
O10 U3 U1 39.9(3) . . ?
O32 C96 C95 109.4(10) . . ?
N5 C88 C87 154(3) . . ?

loop_
_geom_bond_atom_site_label_1
_geom_bond_atom_site_label_2
_geom_bond_distance
_geom_bond_site_symmetry_2
_geom_bond_publ_flag
C1 C2 1.51(3) . ?
C1 C6 1.54(4) . ?
C1 Si6 1.86(2) . ?
C2 C3 1.56(3) . ?
C3 C4 1.52(3) . ?
C4 C5 1.49(3) . ?
C5 C6 1.53(3) . ?
C7 C8 1.55(4) . ?
C7 C12 1.48(4) . ?
C7 Si7 1.82(3) . ?
C8 C9 1.60(4) . ?
C9 C10 1.49(4) . ?
C10 C11 1.58(4) . ?
C11 C12 1.58(4) . ?
C13 C14 1.53(4) . ?
C13 C18 1.58(4) . ?
C13 Si5 1.82(2) . ?
C14 C15 1.51(3) . ?
C15 C16 1.62(4) . ?
C16 C17 1.53(4) . ?
C17 C18 1.57(3) . ?
C19 C20 1.499(12) . ?
C19 C24 1.504(12) . ?
C19 Si3 1.888(17) . ?
C20 C21 1.502(12) . ?
C21 C22 1.504(12) . ?
C22 C23 1.504(12) . ?
C23 C24 1.504(12) . ?
C25 C26 1.499(14) . ?
C25 C30 1.495(14) . ?
C25 Si2 1.860(18) . ?
C26 C27 1.507(14) . ?
C27 C28 1.504(14) . ?
C28 C29 1.497(14) . ?
C29 C30 1.501(14) . ?
C31 C32 1.499(12) . ?
C31 C36 1.505(12) . ?
C31 Si4 1.801(18) . ?
C32 C33 1.507(12) . ?
C33 C34 1.503(12) . ?
C34 C35 1.499(12) . ?
C35 C36 1.499(12) . ?
C37 C38 1.54(3) . ?
C37 C42 1.56(3) . ?
C37 Si1 1.842(19) . ?
C38 C39 1.50(3) . ?
C39 C40 1.58(3) . ?
C40 C41 1.46(3) . ?
C41 C42 1.54(3) . ?
C43 C44 1.52(3) . ?
C43 C48 1.51(3) . ?
C43 Si8 1.87(2) . ?
C44 C45 1.53(3) . ?
C45 C46 1.50(3) . ?
C46 C47 1.51(3) . ?
C47 C48 1.50(3) . ?
C49 C50 1.56(4) . ?
C49 C54 1.50(4) . ?
C49 Si11 1.89(3) . ?
C50 C51 1.56(4) . ?
C51 C52 1.47(4) . ?
C52 C53 1.47(4) . ?
C53 C54 1.53(4) . ?
C55 C56 1.55(3) . ?
C55 C60 1.56(4) . ?
C56 C57 1.49(3) . ?
C57 C58 1.49(4) . ?
C58 C59 1.50(3) . ?
C59 C60 1.53(3) . ?
C60 Si9 1.83(3) . ?
C61 C62 1.476(19) . ?
C61 C66 1.472(19) . ?
C61 Si13 1.88(2) . ?
C62 C63 1.480(19) . ?
C63 C64 1.474(19) . ?
C64 C65 1.474(19) . ?
C65 C66 1.477(19) . ?
C67 C68 1.44(3) . ?
C67 C72 1.59(3) . ?
C67 Si10 1.81(2) . ?
C68 C69 1.59(3) . ?
C69 C70 1.67(4) . ?
C70 C71 1.41(4) . ?
C71 C72 1.56(3) . ?
C73 C74 1.61(4) . ?
C73 C78 1.47(3) . ?
C73 Si14 1.89(3) . ?
C74 C75 1.48(3) . ?
C75 C76 1.45(3) . ?
C76 C77 1.57(4) . ?
C77 C78 1.52(3) . ?
C79 C80 1.405(12) . ?
C79 C84 1.413(12) . ?
C79 Si12 1.866(18) . ?
C80 C81 1.412(12) . ?
C81 C82 1.407(12) . ?
C82 C83 1.410(12) . ?
C83 C84 1.417(13) . ?
C85 C86 1.43(2) . ?
C86 N1 1.170(18) . ?
C87 C88 1.45(2) . ?
N5 C88 1.195(19) . ?
C91 C92 1.45(3) . ?
C92 O31 1.46(3) . ?
C93 C94 1.54(3) . ?
C93 O31 1.42(3) . ?
C97 O32 1.430(12) . ?
C97 C98 1.513(14) . ?
O32 C96 1.419(9) . ?
C99 C100 1.45(2) . ?
C100 N2 1.193(19) . ?
C101 C102 1.44(2) . ?
C102 N3 1.192(19) . ?
C103 C104 1.43(2) . ?
C104 N4 1.170(17) . ?
N1 U3 2.503(17) . ?
N4 U2 2.612(17) . ?
O1 U3 1.807(13) . ?
O2 U1 2.475(11) . ?
O2 U3 1.804(10) . ?
O3 U2 1.772(12) . ?
O4 U2 1.747(12) . ?
O5 U1 1.826(13) . ?
O5 U2 2.444(12) . ?
O6 U1 1.743(13) . ?
O7 Si10 1.616(15) . ?
O7 U3 2.142(13) . ?
O8 Si9 1.596(14) . ?
O8 U3 2.176(13) . ?
O9 Si8 1.681(14) . ?
O9 U1 2.339(12) . ?
O9 U2 2.373(13) . ?
O10 Si2 1.635(13) . ?
O10 U1 2.415(12) . ?
O10 U3 2.279(12) . ?
O11 Si1 1.610(14) . ?
O11 U1 2.107(12) . ?
O12 Si3 1.590(14) . ?
O12 U2 2.186(11) . ?
O13 Si10 1.636(14) . ?
O13 Si13 1.623(14) . ?
O14 Si10 1.605(13) . ?
O14 Si12 1.600(13) . ?
O15 Si13 1.624(16) . ?
O15 Si14 1.586(16) . ?
O16 Si12 1.618(16) . ?
O16 Si14 1.607(17) . ?
O17 Si11 1.627(14) . ?
O17 Si14 1.601(15) . ?
O18 Si8 1.607(13) . ?
O18 Si12 1.636(12) . ?
O19 Si8 1.616(14) . ?
O19 Si11 1.628(13) . ?
O20 Si9 1.645(13) . ?
O20 Si11 1.590(13) . ?
O21 Si2 1.611(19) . ?
O21 Si5 1.623(19) . ?
O22 Si5 1.610(15) . ?
O22 Si7 1.642(15) . ?
O23 Si6 1.628(14) . ?
O23 Si7 1.626(14) . ?
O24 Si4 1.605(16) . ?
O24 Si7 1.625(15) . ?
O25 Si1 1.610(14) . ?
O25 Si4 1.615(15) . ?
O26 Si1 1.635(14) . ?
O26 Si6 1.593(14) . ?
O27 Si2 1.672(13) . ?
O27 Si6 1.629(14) . ?
O27 U1 2.717(13) . ?
O28 Si3 1.632(13) . ?
O28 Si5 1.608(14) . ?
O29 Si3 1.612(16) . ?
O29 Si4 1.611(16) . ?
O30 Si9 1.650(14) . ?
O30 Si13 1.615(15) . ?
O31 U2 2.439(19) . ?
Si2 U1 3.262(6) . ?
Si8 U1 3.465(5) . ?
U1 U2 3.7000(11) . ?
U1 U3 3.6690(11) . ?
C95 C96 1.508(10) . ?

loop_
_geom_torsion_atom_site_label_1
_geom_torsion_atom_site_label_2
_geom_torsion_atom_site_label_3
_geom_torsion_atom_site_label_4
_geom_torsion
_geom_torsion_site_symmetry_1
_geom_torsion_site_symmetry_2
_geom_torsion_site_symmetry_3
_geom_torsion_site_symmetry_4
_geom_torsion_publ_flag
C1 C2 C3 C4 -59(3) . . . . ?
C2 C1 C6 C5 -60(3) . . . . ?
C2 C1 Si6 O23 -171.0(18) . . . . ?
C2 C1 Si6 O26 -50(2) . . . . ?
C2 C1 Si6 O27 71(2) . . . . ?
C2 C3 C4 C5 59(3) . . . . ?
C3 C4 C5 C6 -59(3) . . . . ?
C4 C5 C6 C1 59(3) . . . . ?
C6 C1 C2 C3 59(3) . . . . ?
C6 C1 Si6 O23 -50(2) . . . . ?
C6 C1 Si6 O26 71(2) . . . . ?
C6 C1 Si6 O27 -168.1(16) . . . . ?
C7 C8 C9 C10 52(4) . . . . ?
C8 C7 C12 C11 50(4) . . . . ?
C8 C7 Si7 O22 -176(2) . . . . ?
C8 C7 Si7 O23 65(3) . . . . ?
C8 C7 Si7 O24 -57(3) . . . . ?
C8 C9 C10 C11 -52(4) . . . . ?
C9 C10 C11 C12 54(4) . . . . ?
C10 C11 C12 C7 -52(4) . . . . ?
C12 C7 C8 C9 -51(4) . . . . ?
C12 C7 Si7 O22 55(3) . . . . ?
C12 C7 Si7 O23 -64(3) . . . . ?
C12 C7 Si7 O24 174(2) . . . . ?
C13 C14 C15 C16 67(3) . . . . ?
C14 C13 C18 C17 56(3) . . . . ?
C14 C13 Si5 O21 64(2) . . . . ?
C14 C13 Si5 O22 -55(2) . . . . ?
C14 C13 Si5 O28 -175.0(17) . . . . ?
C14 C15 C16 C17 -66(3) . . . . ?
C15 C16 C17 C18 62(3) . . . . ?
C16 C17 C18 C13 -55(3) . . . . ?
C18 C13 C14 C15 -66(3) . . . . ?
C18 C13 Si5 O21 -58(2) . . . . ?
C18 C13 Si5 O22 -176.5(17) . . . . ?
C18 C13 Si5 O28 64(2) . . . . ?
C19 C20 C21 C22 -56(2) . . . . ?
C20 C19 C24 C23 -56(2) . . . . ?
C20 C19 Si3 O12 -57.6(17) . . . . ?
C20 C19 Si3 O28 -178.2(15) . . . . ?
C20 C19 Si3 O29 63.9(17) . . . . ?
C20 C21 C22 C23 57(2) . . . . ?
C21 C22 C23 C24 -58(2) . . . . ?
C22 C23 C24 C19 58(2) . . . . ?
C24 C19 C20 C21 56(2) . . . . ?
C24 C19 Si3 O12 68.9(17) . . . . ?
C24 C19 Si3 O28 -51.7(18) . . . . ?
C24 C19 Si3 O29 -169.5(15) . . . . ?
C25 C26 C27 C28 -58(3) . . . . ?
C26 C25 C30 C29 -56(3) . . . . ?
C26 C25 Si2 O10 -84(2) . . . . ?
C26 C25 Si2 O21 42(2) . . . . ?
C26 C25 Si2 O27 164.0(18) . . . . ?
C26 C25 Si2 U1 -134.0(15) . . . . ?
C26 C27 C28 C29 59(3) . . . . ?
C27 C28 C29 C30 -57(3) . . . . ?
C28 C29 C30 C25 56(3) . . . . ?
C30 C25 C26 C27 57(3) . . . . ?
C30 C25 Si2 O10 45(2) . . . . ?
C30 C25 Si2 O21 171.4(18) . . . . ?
C30 C25 Si2 O27 -67(2) . . . . ?
C30 C25 Si2 U1 -5(3) . . . . ?
C31 C32 C33 C34 -58(3) . . . . ?
C32 C31 C36 C35 -57(3) . . . . ?
C32 C31 Si4 O24 170.5(19) . . . . ?
C32 C31 Si4 O25 52(2) . . . . ?
C32 C31 Si4 O29 -73(2) . . . . ?
C32 C33 C34 C35 57(3) . . . . ?
C33 C34 C35 C36 -56(3) . . . . ?
C34 C35 C36 C31 56(3) . . . . ?
C36 C31 C32 C33 57(3) . . . . ?
C36 C31 Si4 O24 -61(2) . . . . ?
C36 C31 Si4 O25 -178.9(18) . . . . ?
C36 C31 Si4 O29 56(2) . . . . ?
C37 C38 C39 C40 55(3) . . . . ?
C38 C37 C42 C41 53(2) . . . . ?
C38 C37 Si1 O11 71.3(16) . . . . ?
C38 C37 Si1 O25 -52.9(18) . . . . ?
C38 C37 Si1 O26 -171.0(14) . . . . ?
C38 C39 C40 C41 -56(3) . . . . ?
C39 C40 C41 C42 56(3) . . . . ?
C40 C41 C42 C37 -55(3) . . . . ?
C42 C37 C38 C39 -56(2) . . . . ?
C42 C37 Si1 O11 -52.1(16) . . . . ?
C42 C37 Si1 O25 -176.4(14) . . . . ?
C42 C37 Si1 O26 65.6(16) . . . . ?
C43 C44 C45 C46 53(3) . . . . ?
C44 C43 C48 C47 48(3) . . . . ?
C44 C43 Si8 O9 171.7(15) . . . . ?
C44 C43 Si8 O18 57.3(19) . . . . ?
C44 C43 Si8 O19 -63.6(19) . . . . ?
C44 C43 Si8 U1 133.0(15) . . . . ?
C44 C45 C46 C47 -56(3) . . . . ?
C45 C46 C47 C48 58(3) . . . . ?
C46 C47 C48 C43 -53(3) . . . . ?
C48 C43 C44 C45 -48(3) . . . . ?
C48 C43 Si8 O9 38.9(19) . . . . ?
C48 C43 Si8 O18 -75.5(18) . . . . ?
C48 C43 Si8 O19 163.6(15) . . . . ?
C48 C43 Si8 U1 0(2) . . . . ?
C49 C50 C51 C52 46(3) . . . . ?
C50 C49 C54 C53 57(3) . . . . ?
C50 C49 Si11 O17 -58(2) . . . . ?
C50 C49 Si11 O19 62(2) . . . . ?
C50 C49 Si11 O20 179.8(19) . . . . ?
C50 C51 C52 C53 -49(4) . . . . ?
C51 C52 C53 C54 52(4) . . . . ?
C52 C53 C54 C49 -55(3) . . . . ?
C54 C49 C50 C51 -50(4) . . . . ?
C54 C49 Si11 O17 175.6(19) . . . . ?
C54 C49 Si11 O19 -65(2) . . . . ?
C54 C49 Si11 O20 53(2) . . . . ?
C55 C56 C57 C58 56(3) . . . . ?
C55 C60 Si9 O8 51.9(19) . . . . ?
C55 C60 Si9 O20 -68.9(18) . . . . ?
C55 C60 Si9 O30 172.4(15) . . . . ?
C56 C55 C60 C59 51(3) . . . . ?
C56 C55 C60 Si9 178.9(15) . . . . ?
C56 C57 C58 C59 -55(3) . . . . ?
C57 C58 C59 C60 54(3) . . . . ?
C58 C59 C60 C55 -51(3) . . . . ?
C58 C59 C60 Si9 -177.7(19) . . . . ?
C59 C60 Si9 O8 177.0(18) . . . . ?
C59 C60 Si9 O20 56(2) . . . . ?
C59 C60 Si9 O30 -62(2) . . . . ?
C60 C55 C56 C57 -55(3) . . . . ?
C61 C62 C63 C64 61(4) . . . . ?
C62 C61 C66 C65 60(4) . . . . ?
C62 C61 Si13 O13 178(2) . . . . ?
C62 C61 Si13 O15 -63(3) . . . . ?
C62 C61 Si13 O30 55(3) . . . . ?
C62 C63 C64 C65 -61(4) . . . . ?
C63 C64 C65 C66 60(4) . . . . ?
C64 C65 C66 C61 -60(4) . . . . ?
C66 C61 C62 C63 -61(4) . . . . ?
C66 C61 Si13 O13 55(3) . . . . ?
C66 C61 Si13 O15 174(2) . . . . ?
C66 C61 Si13 O30 -69(3) . . . . ?
C67 C68 C69 C70 62(3) . . . . ?
C68 C67 C72 C71 55(3) . . . . ?
C68 C67 Si10 O7 67(2) . . . . ?
C68 C67 Si10 O13 -57(2) . . . . ?
C68 C67 Si10 O14 -171(2) . . . . ?
C68 C69 C70 C71 -67(4) . . . . ?
C69 C70 C71 C72 64(3) . . . . ?
C70 C71 C72 C67 -58(3) . . . . ?
C72 C67 C68 C69 -58(3) . . . . ?
C72 C67 Si10 O7 -61(2) . . . . ?
C72 C67 Si10 O13 175.5(17) . . . . ?
C72 C67 Si10 O14 61(2) . . . . ?
C73 C74 C75 C76 -59(4) . . . . ?
C74 C73 C78 C77 -60(4) . . . . ?
C74 C73 Si14 O15 -166.6(19) . . . . ?
C74 C73 Si14 O16 -47(2) . . . . ?
C74 C73 Si14 O17 73(2) . . . . ?
C74 C75 C76 C77 62(4) . . . . ?
C75 C76 C77 C78 -62(3) . . . . ?
C76 C77 C78 C73 63(4) . . . . ?
C78 C73 C74 C75 57(3) . . . . ?
C78 C73 Si14 O15 -50(3) . . . . ?
C78 C73 Si14 O16 69(3) . . . . ?
C78 C73 Si14 O17 -170(2) . . . . ?
C79 C80 C81 C82 -19(5) . . . . ?
C80 C79 C84 C83 -26(5) . . . . ?
C80 C79 Si12 O14 -113(3) . . . . ?
C80 C79 Si12 O16 128(3) . . . . ?
C80 C79 Si12 O18 11(3) . . . . ?
C80 C81 C82 C83 22(5) . . . . ?
C81 C82 C83 C84 -27(4) . . . . ?
C82 C83 C84 C79 29(4) . . . . ?
C84 C79 C80 C81 21(5) . . . . ?
C84 C79 Si12 O14 55(3) . . . . ?
C84 C79 Si12 O16 -63(3) . . . . ?
C84 C79 Si12 O18 180(2) . . . . ?
C91 C92 O31 C93 91(3) . . . . ?
C91 C92 O31 U2 -99(2) . . . . ?
C94 C93 O31 C92 79(2) . . . . ?
C94 C93 O31 U2 -93(2) . . . . ?
C97 O32 C96 C95 -162(3) . . . . ?
Si1 C37 C38 C39 -179.4(16) . . . . ?
Si1 C37 C42 C41 178.1(15) . . . . ?
Si1 O25 Si4 C31 135(2) . . . . ?
Si1 O25 Si4 O24 22(2) . . . . ?
Si1 O25 Si4 O29 -99(2) . . . . ?
Si1 O26 Si6 C1 137.3(15) . . . . ?
Si1 O26 Si6 O23 -101.0(14) . . . . ?
Si1 O26 Si6 O27 15.2(16) . . . . ?
Si2 C25 C26 C27 -173.4(16) . . . . ?
Si2 C25 C30 C29 172.9(17) . . . . ?
Si2 O21 Si5 C13 -174(3) . . . . ?
Si2 O21 Si5 O22 -57(3) . . . . ?
Si2 O21 Si5 O28 64(3) . . . . ?
Si2 O27 Si6 C1 75.5(14) . . . . ?
Si2 O27 Si6 O23 -44.4(12) . . . . ?
Si2 O27 Si6 O26 -161.4(10) . . . . ?
Si3 C19 C20 C21 -176.1(16) . . . . ?
Si3 C19 C24 C23 176.4(15) . . . . ?
Si3 O28 Si5 C13 112(2) . . . . ?
Si3 O28 Si5 O21 -126.2(19) . . . . ?
Si3 O28 Si5 O22 -6(2) . . . . ?
Si3 O29 Si4 C31 -140(3) . . . . ?
Si3 O29 Si4 O24 -29(3) . . . . ?
Si3 O29 Si4 O25 93(3) . . . . ?
Si4 C31 C32 C33 -171(2) . . . . ?
Si4 C31 C36 C35 173(2) . . . . ?
Si4 O24 Si7 C7 -165(2) . . . . ?
Si4 O24 Si7 O22 -46(2) . . . . ?
Si4 O24 Si7 O23 75(2) . . . . ?
Si4 O25 Si1 C37 -140(2) . . . . ?
Si4 O25 Si1 O11 96(2) . . . . ?
Si4 O25 Si1 O26 -19(2) . . . . ?
Si4 O29 Si3 C19 115(3) . . . . ?
Si4 O29 Si3 O12 -122(3) . . . . ?
Si4 O29 Si3 O28 -3(3) . . . . ?
Si5 C13 C14 C15 171.8(18) . . . . ?
Si5 C13 C18 C17 -178.1(19) . . . . ?
Si5 O21 Si2 C25 134(3) . . . . ?
Si5 O21 Si2 O10 -98(3) . . . . ?
Si5 O21 Si2 O27 12(3) . . . . ?
Si5 O21 Si2 U1 -49(3) . . . . ?
Si5 O22 Si7 C7 -160.0(17) . . . . ?
Si5 O22 Si7 O23 -42.3(17) . . . . ?
Si5 O22 Si7 O24 78.7(16) . . . . ?
Si5 O28 Si3 C19 -80(2) . . . . ?
Si5 O28 Si3 O12 157.1(18) . . . . ?
Si5 O28 Si3 O29 36(2) . . . . ?
Si6 C1 C2 C3 -178.2(18) . . . . ?
Si6 C1 C6 C5 176.9(17) . . . . ?
Si6 O23 Si7 C7 -154.2(17) . . . . ?
Si6 O23 Si7 O22 88.1(14) . . . . ?
Si6 O23 Si7 O24 -31.5(17) . . . . ?
Si6 O26 Si1 C37 -156.7(13) . . . . ?
Si6 O26 Si1 O11 -36.3(15) . . . . ?
Si6 O26 Si1 O25 83.2(14) . . . . ?
Si6 O27 Si2 C25 -51.4(14) . . . . ?
Si6 O27 Si2 O10 -171.5(10) . . . . ?
Si6 O27 Si2 O21 71.3(13) . . . . ?
Si6 O27 Si2 U1 176.4(13) . . . . ?
Si7 C7 C8 C9 178(2) . . . . ?
Si7 C7 C12 C11 178(2) . . . . ?
Si7 O22 Si5 C13 162.1(16) . . . . ?
Si7 O22 Si5 O21 43.0(17) . . . . ?
Si7 O22 Si5 O28 -77.2(16) . . . . ?
Si7 O23 Si6 C1 169.6(15) . . . . ?
Si7 O23 Si6 O26 46.4(16) . . . . ?
Si7 O23 Si6 O27 -70.1(15) . . . . ?
Si7 O24 Si4 C31 161(2) . . . . ?
Si7 O24 Si4 O25 -79(2) . . . . ?
Si7 O24 Si4 O29 43(2) . . . . ?
Si8 C43 C44 C45 -179.1(16) . . . . ?
Si8 C43 C48 C47 179.2(16) . . . . ?
Si8 O18 Si12 C79 125.8(18) . . . . ?
Si8 O18 Si12 O14 -108.0(15) . . . . ?
Si8 O18 Si12 O16 11.3(18) . . . . ?
Si8 O19 Si11 C49 -161(2) . . . . ?
Si8 O19 Si11 O17 -41(2) . . . . ?
Si8 O19 Si11 O20 80(2) . . . . ?
Si9 O20 Si11 C49 105(2) . . . . ?
Si9 O20 Si11 O17 -18(2) . . . . ?
Si9 O20 Si11 O19 -140(2) . . . . ?
Si9 O30 Si13 C61 177.5(18) . . . . ?
Si9 O30 Si13 O13 54(2) . . . . ?
Si9 O30 Si13 O15 -66(2) . . . . ?
Si10 C67 C68 C69 173.3(19) . . . . ?
Si10 C67 C72 C71 -175(2) . . . . ?
Si10 O13 Si13 C61 173.2(19) . . . . ?
Si10 O13 Si13 O15 57.3(19) . . . . ?
Si10 O13 Si13 O30 -61.3(18) . . . . ?
Si10 O14 Si12 C79 -94(4) . . . . ?
Si10 O14 Si12 O16 22(4) . . . . ?
Si10 O14 Si12 O18 140(4) . . . . ?
Si11 C49 C50 C51 -178(2) . . . . ?
Si11 C49 C54 C53 -177(2) . . . . ?
Si11 O17 Si14 C73 -161.4(18) . . . . ?
Si11 O17 Si14 O15 77.8(18) . . . . ?
Si11 O17 Si14 O16 -40.3(19) . . . . ?
Si11 O19 Si8 C43 112(2) . . . . ?
Si11 O19 Si8 O9 -123.0(19) . . . . ?
Si11 O19 Si8 O18 -6(2) . . . . ?
Si11 O19 Si8 U1 -84(2) . . . . ?
Si11 O20 Si9 C60 -93(2) . . . . ?
Si11 O20 Si9 O8 144(2) . . . . ?
Si11 O20 Si9 O30 25(2) . . . . ?
Si12 C79 C80 C81 -171(2) . . . . ?
Si12 C79 C84 C83 165(2) . . . . ?
Si12 O14 Si10 C67 92(4) . . . . ?
Si12 O14 Si10 O7 -142(4) . . . . ?
Si12 O14 Si10 O13 -23(4) . . . . ?
Si12 O16 Si14 C73 -173.4(18) . . . . ?
Si12 O16 Si14 O15 -53(2) . . . . ?
Si12 O16 Si14 O17 66(2) . . . . ?
Si12 O18 Si8 C43 -91.7(17) . . . . ?
Si12 O18 Si8 O9 149.4(14) . . . . ?
Si12 O18 Si8 O19 29.3(17) . . . . ?
Si12 O18 Si8 U1 144.2(16) . . . . ?
Si13 C61 C62 C63 176(2) . . . . ?
Si13 C61 C66 C65 -173(2) . . . . ?
Si13 O13 Si10 C67 -150.8(18) . . . . ?
Si13 O13 Si10 O7 82.2(18) . . . . ?
Si13 O13 Si10 O14 -37.4(19) . . . . ?
Si13 O15 Si14 C73 -173(2) . . . . ?
Si13 O15 Si14 O16 66(3) . . . . ?
Si13 O15 Si14 O17 -53(3) . . . . ?
Si13 O30 Si9 C60 166.4(18) . . . . ?
Si13 O30 Si9 O8 -71.5(19) . . . . ?
Si13 O30 Si9 O20 48(2) . . . . ?
Si14 C73 C74 C75 176(2) . . . . ?
Si14 C73 C78 C77 -179(2) . . . . ?
Si14 O15 Si13 C61 171(3) . . . . ?
Si14 O15 Si13 O13 -70(3) . . . . ?
Si14 O15 Si13 O30 50(3) . . . . ?
Si14 O16 Si12 C79 158.8(18) . . . . ?
Si14 O16 Si12 O14 38(2) . . . . ?
Si14 O16 Si12 O18 -81.6(19) . . . . ?
Si14 O17 Si11 C49 174.8(17) . . . . ?
Si14 O17 Si11 O19 58.3(18) . . . . ?
Si14 O17 Si11 O20 -62.2(19) . . . . ?
U1 O2 U3 N1 85.6(6) . . . . ?
U1 O2 U3 O7 -95.8(6) . . . . ?
U1 O2 U3 O8 172.1(6) . . . . ?
U1 O2 U3 O10 2.3(5) . . . . ?
U1 O9 Si8 C43 -123.0(10) . . . . ?
U1 O9 Si8 O18 -8.1(9) . . . . ?
U1 O9 Si8 O19 112.2(7) . . . . ?
U1 O10 Si2 C25 -131.8(8) . . . . ?
U1 O10 Si2 O21 101.6(8) . . . . ?
U1 O10 Si2 O27 -14.1(7) . . . . ?
U1 O11 Si1 C37 163.0(13) . . . . ?
U1 O11 Si1 O25 -73.8(15) . . . . ?
U1 O11 Si1 O26 42.3(16) . . . . ?
U1 O27 Si2 C25 132.2(9) . . . . ?
U1 O27 Si2 O10 12.1(6) . . . . ?
U1 O27 Si2 O21 -105.1(8) . . . . ?
U1 O27 Si6 C1 -109.4(11) . . . . ?
U1 O27 Si6 O23 130.7(8) . . . . ?
U1 O27 Si6 O26 13.7(11) . . . . ?
U2 O5 U1 O2 -80.7(5) . . . . ?
U2 O5 U1 O9 -5.7(5) . . . . ?
U2 O5 U1 O10 -143.5(6) . . . . ?
U2 O5 U1 O11 82.1(6) . . . . ?
U2 O5 U1 O27 157.5(5) . . . . ?
U2 O5 U1 Si2 -172.5(6) . . . . ?
U2 O5 U1 Si8 -14.3(5) . . . . ?
U2 O5 U1 U3 -106.5(5) . . . . ?
U2 O9 Si8 C43 78.4(13) . . . . ?
U2 O9 Si8 O18 -166.7(8) . . . . ?
U2 O9 Si8 O19 -46.4(11) . . . . ?
U2 O9 Si8 U1 -158.6(14) . . . . ?
U2 O12 Si3 C19 151.3(11) . . . . ?
U2 O12 Si3 O28 -87.9(13) . . . . ?
U2 O12 Si3 O29 32.1(14) . . . . ?
U3 O7 Si10 C67 155.6(13) . . . . ?
U3 O7 Si10 O13 -81.7(13) . . . . ?
U3 O7 Si10 O14 36.0(15) . . . . ?
U3 O8 Si9 C60 -157.7(14) . . . . ?
U3 O8 Si9 O20 -37.2(15) . . . . ?
U3 O8 Si9 O30 82.5(13) . . . . ?
U3 O10 Si2 C25 53.1(18) . . . . ?
U3 O10 Si2 O21 -73.6(16) . . . . ?
U3 O10 Si2 O27 170.7(14) . . . . ?
U3 O10 Si2 U1 -175.2(18) . . . . ?
C98 C97 O32 C96 168(3) . . . . ?

loop_
_smtbx_masks_void_nr
_smtbx_masks_void_average_x
_smtbx_masks_void_average_y
_smtbx_masks_void_average_z
_smtbx_masks_void_volume
_smtbx_masks_void_count_electrons
_smtbx_masks_void_content
1 -0.790 -0.430 -0.707 5009.1 92.3 ?
2 0.000 0.113 0.717 0.0 0.0 ?
3 0.000 0.187 0.100 0.0 -0.0 ?
4 0.000 0.313 0.600 0.0 0.0 ?
5 0.000 0.387 0.217 0.0 0.0 ?
6 0.000 0.613 0.783 0.0 0.0 ?
7 0.000 0.687 0.400 0.0 -0.0 ?
8 0.000 0.813 0.900 0.0 0.0 ?
9 0.000 0.887 0.283 0.0 0.0 ?
10 0.010 0.140 0.825 0.0 0.0 ?
11 0.010 0.167 0.746 0.0 0.0 ?
12 0.010 0.180 0.742 0.0 0.0 ?
13 0.010 0.320 0.242 0.0 0.0 ?
14 0.010 0.333 0.246 0.0 0.0 ?
15 0.010 0.360 0.325 0.0 0.0 ?
16 0.031 0.120 0.692 0.0 0.0 ?
17 0.031 0.127 0.767 0.0 0.0 ?
18 0.031 0.127 0.817 0.0 0.0 ?
19 0.031 0.133 0.792 0.0 0.0 ?
20 0.031 0.367 0.292 0.0 0.0 ?
21 0.031 0.373 0.267 0.0 0.0 ?
22 0.031 0.373 0.317 0.0 0.0 ?
23 0.031 0.380 0.192 0.0 0.0 ?
24 0.046 0.121 0.786 0.1 0.0 ?
25 0.042 0.180 0.258 0.0 0.0 ?
26 0.042 0.320 0.758 0.0 0.0 ?
27 0.046 0.379 0.286 0.1 0.0 ?
28 0.042 0.680 0.408 0.0 0.0 ?
29 0.042 0.687 0.425 0.0 0.0 ?
30 0.042 0.813 0.925 0.0 0.0 ?
31 0.042 0.820 0.908 0.0 0.0 ?
32 0.073 0.700 0.575 0.0 0.0 ?
33 0.073 0.740 0.742 0.0 0.0 ?
34 0.073 0.760 0.242 0.0 0.0 ?
35 0.073 0.800 0.075 0.0 0.0 ?
36 0.104 0.013 0.883 0.0 0.0 ?
37 0.104 0.080 0.967 0.0 0.0 ?
38 0.104 0.420 0.467 0.0 0.0 ?
39 0.104 0.487 0.383 0.0 0.0 ?
40 0.115 0.080 0.975 0.0 0.0 ?
41 0.115 0.087 0.967 0.0 0.0 ?
42 0.115 0.113 0.267 0.0 0.0 ?
43 0.115 0.227 0.592 0.0 0.0 ?
44 0.115 0.247 0.450 0.0 0.0 ?
45 0.115 0.247 0.942 0.0 0.0 ?
46 0.115 0.253 0.442 0.0 0.0 ?
47 0.115 0.253 0.950 0.0 0.0 ?
48 0.115 0.273 0.092 0.0 0.0 ?
49 0.115 0.387 0.767 0.0 0.0 ?
50 0.115 0.413 0.467 0.0 0.0 ?
51 0.115 0.420 0.475 0.0 0.0 ?
52 0.125 0.087 0.992 0.0 0.0 ?
53 0.125 0.113 0.150 0.0 0.0 ?
54 0.125 0.387 0.650 0.0 0.0 ?
55 0.125 0.413 0.492 0.0 0.0 ?
56 0.125 0.743 0.933 0.0 0.0 ?
57 0.125 0.757 0.433 0.0 0.0 ?
58 0.135 0.100 0.025 0.0 0.0 ?
59 0.135 0.127 0.142 0.0 0.0 ?
60 0.135 0.373 0.642 0.0 0.0 ?
61 0.135 0.400 0.525 0.0 0.0 ?
62 0.135 0.740 0.921 0.0 0.0 ?
63 0.135 0.760 0.421 0.0 0.0 ?
64 0.146 0.107 0.000 0.0 0.0 ?
65 0.146 0.133 0.142 0.0 0.0 ?
66 0.146 0.367 0.642 0.0 0.0 ?
67 0.146 0.393 0.500 0.0 0.0 ?
68 0.146 0.713 0.183 0.0 0.0 ?
69 0.146 0.713 0.292 0.0 0.0 ?
70 0.146 0.727 0.275 0.0 0.0 ?
71 0.146 0.773 0.775 0.0 0.0 ?
72 0.146 0.787 0.683 0.0 0.0 ?
73 0.146 0.787 0.792 0.0 0.0 ?
74 0.156 0.120 -0.004 0.0 0.0 ?
75 0.156 0.380 0.496 0.0 0.0 ?
76 0.156 0.547 0.200 0.0 0.0 ?
77 0.214 0.643 0.676 2.1 0.3 ?
78 0.156 0.713 0.300 0.0 0.0 ?
79 0.156 0.787 0.800 0.0 0.0 ?
80 0.214 0.857 0.176 2.1 0.3 ?
81 0.156 0.953 0.700 0.0 0.0 ?
82 0.167 0.140 0.142 0.0 0.0 ?
83 0.167 0.360 0.642 0.0 0.0 ?
84 0.177 0.207 0.142 0.0 0.0 ?
85 0.177 0.220 0.158 0.0 0.0 ?
86 0.177 0.280 0.658 0.0 0.0 ?
87 0.177 0.293 0.642 0.0 0.0 ?
88 0.177 0.553 0.217 0.0 0.0 ?
89 0.177 0.947 0.717 0.0 0.0 ?
90 0.188 0.220 0.167 0.0 0.0 ?
91 0.188 0.280 0.667 0.0 0.0 ?
92 0.188 0.747 0.742 0.0 0.0 ?
93 0.188 0.753 0.242 0.0 0.0 ?
94 0.198 0.193 0.942 0.0 0.0 ?
95 0.198 0.307 0.442 0.0 0.0 ?
96 0.198 0.733 0.758 0.0 0.0 ?
97 0.198 0.740 0.742 0.0 0.0 ?
98 0.198 0.747 0.225 0.0 0.0 ?
99 0.198 0.747 0.733 0.0 -0.0 ?
100 0.198 0.753 0.233 0.0 0.0 ?
101 0.198 0.753 0.725 0.0 0.0 ?
102 0.198 0.760 0.242 0.0 0.0 ?
103 0.198 0.767 0.258 0.0 0.0 ?
104 0.208 0.033 0.750 0.0 0.0 ?
105 0.208 0.467 0.250 0.0 0.0 ?
106 0.208 0.747 0.725 0.0 0.0 ?
107 0.208 0.753 0.225 0.0 0.0 ?
108 0.219 0.587 0.533 0.0 0.0 ?
109 0.219 0.913 0.033 0.0 0.0 ?
110 0.229 0.613 0.100 0.0 0.0 ?
111 0.229 0.887 0.600 0.0 0.0 ?
112 0.240 0.233 0.658 0.0 0.0 ?
113 0.240 0.240 0.667 0.0 0.0 ?
114 0.240 0.260 0.167 0.0 0.0 ?
115 0.240 0.267 0.158 0.0 0.0 ?
116 0.240 0.740 0.208 0.0 0.0 ?
117 0.240 0.760 0.708 0.0 0.0 ?
118 0.250 0.247 0.667 0.0 0.0 ?
119 0.250 0.253 0.167 0.0 0.0 ?
120 0.250 0.733 0.200 0.0 0.0 ?
121 0.250 0.767 0.700 0.0 0.0 ?
122 0.260 0.647 0.600 0.0 0.0 ?
123 0.260 0.740 0.200 0.0 0.0 ?
124 0.260 0.760 0.700 0.0 0.0 ?
125 0.260 0.853 0.100 0.0 0.0 ?
126 0.271 0.547 0.817 0.0 0.0 ?
127 0.271 0.953 0.317 0.0 0.0 ?
128 0.281 0.553 0.808 0.0 0.0 ?
129 0.281 0.640 0.208 0.0 0.0 ?
130 0.286 0.647 0.608 0.0 0.0 ?
131 0.286 0.853 0.108 0.0 -0.0 ?
132 0.281 0.860 0.708 0.0 0.0 ?
133 0.281 0.947 0.308 0.0 0.0 ?
134 0.292 0.640 0.217 0.0 0.0 ?
135 0.292 0.667 0.925 0.0 0.0 ?
136 0.292 0.673 0.867 0.0 0.0 ?
137 0.292 0.687 0.200 0.0 0.0 ?
138 0.292 0.813 0.700 0.0 0.0 ?
139 0.292 0.827 0.367 0.0 0.0 ?
140 0.292 0.833 0.425 0.0 0.0 ?
141 0.292 0.860 0.717 0.0 0.0 ?
142 0.302 0.550 0.800 0.0 0.0 ?
143 0.319 0.661 0.631 0.1 0.3 ?
144 0.302 0.687 0.208 0.0 0.0 ?
145 0.302 0.813 0.708 0.0 0.0 ?
146 0.319 0.839 0.131 0.1 0.0 ?
147 0.302 0.950 0.300 0.0 0.0 ?
148 0.312 0.197 0.883 0.0 0.0 ?
149 0.312 0.303 0.383 0.0 0.0 ?
150 0.312 0.660 0.875 0.0 0.0 ?
151 0.312 0.840 0.375 0.0 0.0 ?
152 0.323 0.067 0.217 0.0 0.0 ?
153 0.323 0.433 0.717 0.0 0.0 ?
154 0.333 0.060 0.217 0.0 0.0 ?
155 0.333 0.220 0.092 0.0 0.0 ?
156 0.333 0.280 0.592 0.0 0.0 ?
157 0.333 0.440 0.717 0.0 -0.0 ?
158 0.354 0.053 0.217 0.0 0.0 ?
159 0.354 0.187 0.475 0.0 0.0 ?
160 0.354 0.313 0.975 0.0 0.0 ?
161 0.354 0.447 0.717 0.0 -0.0 ?
162 0.365 0.067 0.675 0.0 0.0 ?
163 0.365 0.433 0.175 0.0 0.0 ?
164 0.365 0.513 0.408 0.0 0.0 ?
165 0.365 0.987 0.908 0.0 0.0 ?
166 0.380 0.007 0.467 0.0 0.0 ?
167 0.380 0.493 0.967 0.0 0.0 ?
168 0.375 0.507 0.417 0.0 0.0 ?
169 0.375 0.663 0.383 0.0 0.0 ?
170 0.375 0.837 0.883 0.0 0.0 ?
171 0.375 0.993 0.917 0.0 0.0 ?
172 0.385 0.000 0.925 0.0 0.0 ?
173 0.385 0.500 0.425 0.0 0.0 ?
174 0.385 0.693 0.092 0.0 0.0 ?
175 0.385 0.807 0.592 0.0 0.0 ?
176 0.396 0.680 0.050 0.0 0.0 ?
177 0.396 0.820 0.550 0.0 -0.0 ?
178 0.406 0.087 0.325 0.0 -0.0 ?
179 0.406 0.120 0.858 0.0 0.0 ?
180 0.406 0.380 0.358 0.0 0.0 ?
181 0.406 0.413 0.825 0.0 -0.0 ?
182 0.427 0.140 0.075 0.0 0.0 ?
183 0.468 0.204 0.719 1.3 0.1 ?
184 0.468 0.296 0.219 1.3 0.1 ?
185 0.427 0.360 0.575 0.0 0.0 ?
186 0.438 0.093 0.483 0.0 0.0 ?
187 0.438 0.147 0.067 0.0 0.0 ?
188 0.438 0.353 0.567 0.0 0.0 ?
189 0.438 0.407 0.983 0.0 0.0 ?
190 0.448 0.007 0.483 0.0 -0.0 ?
191 0.448 0.493 0.983 0.0 0.0 ?
192 0.448 0.647 0.800 0.0 0.0 ?
193 0.448 0.700 0.917 0.0 0.0 ?
194 0.448 0.713 0.117 0.0 0.0 ?
195 0.448 0.787 0.617 0.0 0.0 ?
196 0.448 0.800 0.417 0.0 0.0 ?
197 0.448 0.853 0.300 0.0 0.0 ?
198 0.458 0.013 0.483 0.0 0.0 ?
199 0.458 0.080 0.708 0.0 0.0 ?
200 0.458 0.420 0.208 0.0 0.0 ?
201 0.458 0.487 0.983 0.0 0.0 ?
202 0.458 0.627 0.792 0.0 0.0 ?
203 0.458 0.707 0.908 0.0 0.0 ?
204 0.458 0.793 0.408 0.0 0.0 ?
205 0.458 0.873 0.292 0.0 0.0 ?
206 0.469 0.107 0.883 0.0 0.0 ?
207 0.469 0.393 0.383 0.0 0.0 ?
208 0.469 0.643 0.767 0.0 0.0 ?
209 0.469 0.733 0.742 0.0 0.0 ?
210 0.469 0.767 0.242 0.0 0.0 ?
211 0.469 0.857 0.267 0.0 0.0 ?
212 0.497 0.171 0.567 0.0 0.0 ?
213 0.490 0.247 0.083 0.0 0.0 ?
214 0.490 0.253 0.583 0.0 0.0 ?
215 0.497 0.329 0.067 0.0 0.0 ?
216 0.500 0.213 0.708 0.0 0.0 ?
217 0.500 0.213 0.750 0.0 0.0 ?
218 0.500 0.287 0.208 0.0 0.0 ?
219 0.500 0.287 0.250 0.0 0.0 ?
220 0.503 0.671 0.933 0.0 0.0 ?
221 0.532 0.704 0.781 1.3 0.1 ?
222 0.500 0.713 0.750 0.0 0.0 ?
223 0.500 0.713 0.792 0.0 0.0 ?
224 0.532 0.796 0.281 1.3 0.1 ?
225 0.500 0.787 0.250 0.0 0.0 ?
226 0.500 0.787 0.292 0.0 0.0 ?
227 0.503 0.829 0.433 0.0 0.0 ?
228 0.510 0.747 0.417 0.0 0.0 ?
229 0.510 0.753 0.917 0.0 0.0 ?
230 0.531 0.143 0.733 0.0 0.0 ?
231 0.531 0.233 0.758 0.0 0.0 ?
232 0.531 0.267 0.258 0.0 0.0 ?
233 0.531 0.357 0.233 0.0 0.0 ?
234 0.531 0.607 0.617 0.0 0.0 ?
235 0.531 0.893 0.117 0.0 0.0 ?
236 0.542 0.127 0.708 0.0 0.0 ?
237 0.542 0.207 0.592 0.0 0.0 ?
238 0.542 0.293 0.092 0.0 0.0 ?
239 0.542 0.373 0.208 0.0 -0.0 ?
240 0.542 0.513 0.017 0.0 0.0 ?
241 0.542 0.580 0.792 0.0 0.0 ?
242 0.542 0.920 0.292 0.0 0.0 ?
243 0.542 0.987 0.517 0.0 0.0 ?
244 0.552 0.147 0.700 0.0 0.0 ?
245 0.552 0.200 0.583 0.0 0.0 ?
246 0.552 0.213 0.383 0.0 0.0 ?
247 0.552 0.287 0.883 0.0 0.0 ?
248 0.552 0.300 0.083 0.0 0.0 ?
249 0.552 0.353 0.200 0.0 0.0 ?
250 0.552 0.507 0.017 0.0 -0.0 ?
251 0.552 0.993 0.517 0.0 -0.0 ?
252 0.562 0.593 0.017 0.0 0.0 ?
253 0.562 0.647 0.433 0.0 0.0 ?
254 0.562 0.853 0.933 0.0 0.0 ?
255 0.562 0.907 0.517 0.0 0.0 ?
256 0.573 0.640 0.425 0.0 0.0 ?
257 0.573 0.860 0.925 0.0 0.0 ?
258 0.594 0.587 0.175 0.0 0.0 ?
259 0.594 0.620 0.642 0.0 0.0 ?
260 0.594 0.880 0.142 0.0 0.0 ?
261 0.594 0.913 0.675 0.0 0.0 ?
262 0.604 0.180 0.450 0.0 0.0 ?
263 0.604 0.320 0.950 0.0 -0.0 ?
264 0.615 0.000 0.075 0.0 0.0 ?
265 0.615 0.193 0.408 0.0 0.0 ?
266 0.615 0.307 0.908 0.0 0.0 ?
267 0.615 0.500 0.575 0.0 0.0 ?
268 0.620 0.507 0.033 0.0 0.0 ?
269 0.620 0.993 0.533 0.0 0.0 ?
270 0.625 0.007 0.083 0.0 0.0 ?
271 0.625 0.163 0.117 0.0 0.0 ?
272 0.625 0.337 0.617 0.0 0.0 ?
273 0.625 0.493 0.583 0.0 0.0 ?
274 0.635 0.013 0.092 0.0 0.0 ?
275 0.635 0.487 0.592 0.0 0.0 ?
276 0.635 0.567 0.825 0.0 0.0 ?
277 0.635 0.933 0.325 0.0 0.0 ?
278 0.646 0.553 0.283 0.0 0.0 ?
279 0.646 0.687 0.025 0.0 0.0 ?
280 0.646 0.813 0.525 0.0 0.0 ?
281 0.646 0.947 0.783 0.0 -0.0 ?
282 0.681 0.161 0.869 0.1 0.3 ?
283 0.681 0.339 0.369 0.1 0.0 ?
284 0.667 0.560 0.283 0.0 0.0 ?
285 0.667 0.720 0.408 0.0 0.0 ?
286 0.667 0.780 0.908 0.0 0.0 ?
287 0.667 0.940 0.783 0.0 -0.0 ?
288 0.677 0.567 0.283 0.0 0.0 ?
289 0.677 0.933 0.783 0.0 0.0 ?
290 0.688 0.160 0.625 0.0 0.0 ?
291 0.688 0.340 0.125 0.0 0.0 ?
292 0.688 0.697 0.617 0.0 0.0 ?
293 0.688 0.803 0.117 0.0 0.0 ?
294 0.698 0.050 0.700 0.0 0.0 ?
295 0.698 0.187 0.292 0.0 0.0 ?
296 0.698 0.313 0.792 0.0 0.0 ?
297 0.698 0.450 0.200 0.0 0.0 ?
298 0.708 0.140 0.283 0.0 0.0 ?
299 0.714 0.147 0.892 0.0 0.0 ?
300 0.786 0.143 0.824 2.1 0.3 ?
301 0.708 0.167 0.575 0.0 0.0 ?
302 0.708 0.173 0.633 0.0 0.0 ?
303 0.708 0.187 0.300 0.0 0.0 ?
304 0.708 0.313 0.800 0.0 0.0 ?
305 0.708 0.327 0.133 0.0 0.0 ?
306 0.708 0.333 0.075 0.0 0.0 ?
307 0.786 0.357 0.324 2.1 0.3 ?
308 0.714 0.353 0.392 0.0 0.0 ?
309 0.708 0.360 0.783 0.0 0.0 ?
310 0.719 0.053 0.692 0.0 0.0 ?
311 0.719 0.140 0.292 0.0 0.0 ?
312 0.719 0.360 0.792 0.0 0.0 ?
313 0.719 0.447 0.192 0.0 0.0 ?
314 0.729 0.047 0.683 0.0 0.0 ?
315 0.729 0.453 0.183 0.0 0.0 ?
316 0.740 0.147 0.900 0.0 0.0 ?
317 0.740 0.240 0.300 0.0 0.0 ?
318 0.740 0.260 0.800 0.0 0.0 ?
319 0.740 0.353 0.400 0.0 0.0 ?
320 0.750 0.233 0.300 0.0 0.0 ?
321 0.750 0.267 0.800 0.0 0.0 ?
322 0.750 0.747 0.833 0.0 0.0 ?
323 0.750 0.753 0.333 0.0 0.0 ?
324 0.760 0.240 0.292 0.0 0.0 ?
325 0.760 0.260 0.792 0.0 0.0 ?
326 0.760 0.733 0.842 0.0 0.0 ?
327 0.760 0.740 0.833 0.0 0.0 ?
328 0.760 0.760 0.333 0.0 0.0 ?
329 0.760 0.767 0.342 0.0 0.0 ?
330 0.771 0.113 0.400 0.0 0.0 ?
331 0.771 0.387 0.900 0.0 0.0 ?
332 0.781 0.087 0.967 0.0 0.0 ?
333 0.781 0.413 0.467 0.0 0.0 ?
334 0.792 0.247 0.775 0.0 0.0 ?
335 0.792 0.253 0.275 0.0 0.0 ?
336 0.792 0.533 0.750 0.0 0.0 ?
337 0.792 0.967 0.250 0.0 0.0 ?
338 0.802 0.233 0.742 0.0 0.0 ?
339 0.802 0.240 0.758 0.0 0.0 ?
340 0.802 0.247 0.275 0.0 0.0 ?
341 0.802 0.247 0.767 0.0 -0.0 ?
342 0.802 0.253 0.267 0.0 0.0 ?
343 0.802 0.253 0.775 0.0 0.0 ?
344 0.802 0.260 0.258 0.0 0.0 ?
345 0.802 0.267 0.242 0.0 0.0 ?
346 0.802 0.693 0.558 0.0 0.0 ?
347 0.802 0.807 0.058 0.0 0.0 ?
348 0.812 0.247 0.758 0.0 0.0 ?
349 0.812 0.253 0.258 0.0 0.0 ?
350 0.812 0.720 0.333 0.0 0.0 ?
351 0.812 0.780 0.833 0.0 0.0 ?
352 0.823 0.053 0.283 0.0 0.0 ?
353 0.823 0.447 0.783 0.0 0.0 ?
354 0.823 0.707 0.358 0.0 0.0 ?
355 0.823 0.720 0.342 0.0 0.0 ?
356 0.823 0.780 0.842 0.0 0.0 ?
357 0.823 0.793 0.858 0.0 0.0 ?
358 0.833 0.640 0.358 0.0 0.0 ?
359 0.833 0.860 0.858 0.0 0.0 ?
360 0.844 0.047 0.300 0.0 0.0 ?
361 0.844 0.213 0.200 0.0 0.0 ?
362 0.844 0.287 0.700 0.0 0.0 ?
363 0.844 0.453 0.800 0.0 0.0 ?
364 0.844 0.620 0.504 0.0 0.0 ?
365 0.844 0.880 0.004 0.0 0.0 ?
366 0.854 0.213 0.208 0.0 0.0 ?
367 0.854 0.213 0.317 0.0 0.0 ?
368 0.854 0.227 0.225 0.0 0.0 ?
369 0.854 0.273 0.725 0.0 0.0 ?
370 0.854 0.287 0.708 0.0 0.0 ?
371 0.854 0.287 0.817 0.0 0.0 ?
372 0.854 0.607 0.500 0.0 0.0 ?
373 0.854 0.633 0.358 0.0 0.0 ?
374 0.854 0.867 0.858 0.0 0.0 ?
375 0.854 0.893 0.000 0.0 0.0 ?
376 0.865 0.240 0.579 0.0 0.0 ?
377 0.865 0.260 0.079 0.0 0.0 ?
378 0.865 0.600 0.475 0.0 0.0 ?
379 0.865 0.627 0.358 0.0 0.0 ?
380 0.865 0.873 0.858 0.0 0.0 ?
381 0.865 0.900 0.975 0.0 0.0 ?
382 0.875 0.243 0.567 0.0 0.0 ?
383 0.875 0.257 0.067 0.0 0.0 ?
384 0.875 0.587 0.508 0.0 0.0 ?
385 0.875 0.613 0.350 0.0 0.0 ?
386 0.875 0.887 0.850 0.0 0.0 ?
387 0.875 0.913 0.008 0.0 0.0 ?
388 0.885 0.580 0.525 0.0 0.0 ?
389 0.885 0.587 0.533 0.0 0.0 ?
390 0.885 0.613 0.233 0.0 0.0 ?
391 0.885 0.727 0.908 0.0 0.0 ?
392 0.885 0.747 0.050 0.0 0.0 ?
393 0.885 0.747 0.558 0.0 0.0 ?
394 0.885 0.753 0.058 0.0 0.0 ?
395 0.885 0.753 0.550 0.0 0.0 ?
396 0.885 0.773 0.408 0.0 0.0 ?
397 0.885 0.887 0.733 0.0 0.0 ?
398 0.885 0.913 0.033 0.0 0.0 ?
399 0.885 0.920 0.025 0.0 0.0 ?
400 0.896 0.513 0.617 0.0 0.0 ?
401 0.896 0.580 0.533 0.0 0.0 ?
402 0.896 0.920 0.033 0.0 0.0 ?
403 0.896 0.987 0.117 0.0 0.0 ?
404 0.927 0.200 0.925 0.0 0.0 ?
405 0.927 0.240 0.758 0.0 0.0 ?
406 0.927 0.260 0.258 0.0 0.0 ?
407 0.927 0.300 0.425 0.0 0.0 ?
408 0.954 0.621 0.714 0.1 0.0 ?
409 0.954 0.879 0.214 0.1 0.0 ?
410 0.958 0.180 0.092 0.0 0.0 ?
411 0.958 0.187 0.075 0.0 0.0 ?
412 0.958 0.313 0.575 0.0 0.0 ?
413 0.958 0.320 0.592 0.0 0.0 ?
414 0.958 0.680 0.242 0.0 0.0 ?
415 0.958 0.820 0.742 0.0 0.0 ?
416 0.969 0.620 0.808 0.0 0.0 ?
417 0.969 0.627 0.683 0.0 0.0 ?
418 0.969 0.627 0.733 0.0 0.0 ?
419 0.969 0.633 0.708 0.0 0.0 ?
420 0.969 0.867 0.208 0.0 0.0 ?
421 0.969 0.873 0.183 0.0 0.0 ?
422 0.969 0.873 0.233 0.0 0.0 ?
423 0.969 0.880 0.308 0.0 0.0 ?
424 0.990 0.640 0.675 0.0 0.0 ?
425 0.990 0.667 0.754 0.0 0.0 ?
426 0.990 0.680 0.758 0.0 0.0 ?
427 0.990 0.820 0.258 0.0 0.0 ?
428 0.990 0.833 0.254 0.0 0.0 ?
429 0.990 0.860 0.175 0.0 0.0 ?
